data_7003932
loop_
_publ_author_name
'Seisenbaeva, Gulaim A.'
'Kessler, Vadim G.'
'Pazik, Robert'
'Strek, Wieslaw'

_publ_section_title
;
 Heteroleptic metal alkoxide &#x201C;oxoclusters&#x201D; as molecular
 models for the sol--gel synthesis of perovskite nanoparticles for
 bio-imaging applications
;
_journal_issue 26
_journal_name_full 'Dalton Transactions'
_journal_page_first 3412
_journal_page_last 3421
_journal_paper_doi 10.1039/b801351a
_journal_year 2008
_chemical_formula_sum 'C134 H282 Nb6 O49 Sr7'
_chemical_formula_weight 3848.40
_chemical_name_systematic
;
?
;
_space_group_IT_number 2
_symmetry_cell_setting triclinic
_symmetry_space_group_name_Hall '-P 1'
_symmetry_space_group_name_H-M 'P -1'
_atom_sites_solution_hydrogens geom
_atom_sites_solution_primary direct
_atom_sites_solution_secondary difmap
_audit_creation_method SHELXL-97
_cell_angle_alpha 88.993(5)
_cell_angle_beta 89.145(4)
_cell_angle_gamma 74.361(5)
_cell_formula_units_Z 2
_cell_length_a 15.279(3)
_cell_length_b 21.701(4)
_cell_length_c 29.443(5)
_cell_measurement_reflns_used 7720(I>6sigma(I))
_cell_measurement_temperature 298(2)
_cell_measurement_theta_max 24.31
_cell_measurement_theta_min 1.19
_cell_volume 9399(3)
_computing_cell_refinement 'Bruker SAINTPLUS'
_computing_data_collection 'Bruker SMART'
_computing_data_reduction 'Bruker SAINTPLUS'
_computing_molecular_graphics 'Bruker SHELXTL 6.14'
_computing_publication_material 'Bruker SHELXTL 6.14'
_computing_structure_refinement 'SHELXL-97 (Sheldrick, 1997)'
_computing_structure_solution 'SHELXS-97 (Sheldrick, 1990)'
_diffrn_ambient_temperature 298(2)
_diffrn_measured_fraction_theta_full 0.934
_diffrn_measured_fraction_theta_max 0.934
_diffrn_measurement_device_type 'Bruker SMART CCD 1k'
_diffrn_measurement_method 'Bruker SMART'
_diffrn_radiation_monochromator graphite
_diffrn_radiation_source 'fine-focus sealed tube'
_diffrn_radiation_type MoK\a
_diffrn_radiation_wavelength 0.71073
_diffrn_reflns_av_R_equivalents 0.1282
_diffrn_reflns_av_sigmaI/netI 0.4646
_diffrn_reflns_limit_h_max 18
_diffrn_reflns_limit_h_min -17
_diffrn_reflns_limit_k_max 24
_diffrn_reflns_limit_k_min -25
_diffrn_reflns_limit_l_max 35
_diffrn_reflns_limit_l_min -34
_diffrn_reflns_number 42953
_diffrn_reflns_theta_full 25.00
_diffrn_reflns_theta_max 25.00
_diffrn_reflns_theta_min 1.19
_exptl_absorpt_coefficient_mu 2.385
_exptl_absorpt_correction_T_max 0.7161
_exptl_absorpt_correction_T_min 0.5347
_exptl_absorpt_correction_type empirical
_exptl_absorpt_process_details 'Bruker SADABS'
_exptl_crystal_colour 'light yellow'
_exptl_crystal_density_diffrn 1.364
_exptl_crystal_density_meas ?
_exptl_crystal_density_method .
_exptl_crystal_description block
_exptl_crystal_F_000 3992
_exptl_crystal_size_max 0.30
_exptl_crystal_size_mid 0.25
_exptl_crystal_size_min 0.15
_refine_diff_density_max 1.374
_refine_diff_density_min -1.075
_refine_diff_density_rms 0.157
_refine_ls_extinction_method none
_refine_ls_goodness_of_fit_ref 0.984
_refine_ls_hydrogen_treatment refxyz
_refine_ls_matrix_type full
_refine_ls_number_parameters 1372
_refine_ls_number_reflns 30907
_refine_ls_number_restraints 1954
_refine_ls_restrained_S_all 0.976
_refine_ls_R_factor_all 0.3339
_refine_ls_R_factor_gt 0.1265
_refine_ls_shift/su_max 0.001
_refine_ls_shift/su_mean 0.000
_refine_ls_structure_factor_coef Fsqd
_refine_ls_weighting_details 'calc w=1/[\s^2^(Fo^2^)+(0.0438P)^2^+19.7186P] where P=(Fo^2^+2Fc^2^)/3'
_refine_ls_weighting_scheme calc
_refine_ls_wR_factor_gt 0.1840
_refine_ls_wR_factor_ref 0.2192
_reflns_number_gt 8685
_reflns_number_total 30907
_reflns_threshold_expression >2sigma(I)
_cod_data_source_file b801351a.txt
_cod_data_source_block srnbet3
_cod_depositor_comments
;
The following automatic conversions were performed:
'_symmetry_cell_setting' value 'Triclinic' changed to 'triclinic'
according to '/home/saulius/struct/CIF-dictionaries/cif_core.dic'
dictionary named 'cif_core.dic' version 2.4.1 from
2010-06-29.

'_exptl_absorpt_correction_type' value 'Empirical' changed to
'empirical' according to
'/home/saulius/struct/CIF-dictionaries/cif_core.dic' dictionary named
'cif_core.dic' version 2.4.1 from 2010-06-29.

Automatic conversion script
Id: cif_fix_enum 1527 2010-12-29 10:47:43Z saulius 
;
_cod_original_sg_symbol_H-M P-1
_cod_database_code 7003932

loop_
_symmetry_equiv_pos_as_xyz
'x, y, z'
'-x, -y, -z'

loop_
_atom_site_label
_atom_site_type_symbol
_atom_site_fract_x
_atom_site_fract_y
_atom_site_fract_z
_atom_site_U_iso_or_equiv
_atom_site_adp_type
_atom_site_occupancy
_atom_site_symmetry_multiplicity
_atom_site_calc_flag
_atom_site_refinement_flags
_atom_site_disorder_assembly
_atom_site_disorder_group
Nb1 Nb 0.25692(11) 0.09221(8) 0.76151(5) 0.0369(5) Uani 1 1 d U . .
Nb2 Nb 0.03592(11) 0.20131(9) 0.82490(6) 0.0493(5) Uani 1 1 d U . .
Nb3 Nb 0.43522(11) 0.12980(8) 0.83541(5) 0.0415(5) Uani 1 1 d U . .
Nb4 Nb 0.68154(11) -0.08096(8) 0.66436(5) 0.0407(5) Uani 1 1 d U . .
Nb5 Nb 0.58670(11) -0.18304(8) 0.74413(5) 0.0395(5) Uani 1 1 d U . .
Nb6 Nb 0.69667(12) -0.35314(8) 0.67948(6) 0.0521(5) Uani 1 1 d U . .
Sr1 Sr 0.51803(11) 0.00585(8) 0.74988(6) 0.0407(5) Uani 1 1 d U . .
Sr2 Sr 0.22011(12) 0.10185(9) 0.88035(6) 0.0456(5) Uani 1 1 d U . .
Sr3 Sr 0.22586(12) 0.25234(9) 0.79809(6) 0.0457(5) Uani 1 1 d U . .
Sr4 Sr 0.06470(12) 0.19785(9) 0.70939(6) 0.0504(6) Uani 1 1 d U . .
Sr5 Sr 0.58189(12) -0.20881(9) 0.62433(6) 0.0452(5) Uani 1 1 d U . .
Sr6 Sr 0.81326(12) -0.24223(9) 0.70471(6) 0.0457(5) Uani 1 1 d U . .
Sr7 Sr 0.60508(14) -0.34714(9) 0.79313(7) 0.0639(6) Uani 1 1 d U . .
O1 O 0.3534(7) 0.0469(5) 0.7345(3) 0.045(2) Uani 1 1 d U . .
O2 O 0.6532(6) -0.1554(5) 0.6879(3) 0.0364(15) Uani 1 1 d U . .
O3 O 0.5383(7) -0.1096(5) 0.7673(3) 0.040(2) Uani 1 1 d U . .
O4 O 0.1320(7) 0.2241(5) 0.8673(4) 0.0459(17) Uani 1 1 d U . .
O5 O 0.2466(7) 0.1780(5) 0.7280(3) 0.0403(17) Uani 1 1 d U . .
O6 O 0.7078(7) -0.2052(5) 0.7729(4) 0.047(2) Uani 1 1 d U . .
O7 O 0.7412(7) -0.2920(5) 0.6369(4) 0.0483(17) Uani 1 1 d U . .
O8 O 0.5531(7) -0.0290(5) 0.6701(3) 0.043(2) Uani 1 1 d U . .
O9 O 0.3204(7) 0.1295(5) 0.8134(3) 0.0372(15) Uani 1 1 d U . .
O10 O 0.0485(7) 0.2764(5) 0.7829(4) 0.0541(18) Uani 1 1 d U . .
O11 O 0.5799(8) -0.3292(5) 0.6462(4) 0.053(2) Uani 1 1 d U . .
O12 O 0.6815(7) -0.0411(5) 0.7250(3) 0.041(2) Uani 1 1 d U . .
O13 O 0.1621(7) 0.0800(5) 0.7208(4) 0.047(2) Uani 1 1 d U . .
O14 O 0.0427(7) 0.1266(6) 0.8642(4) 0.061(3) Uani 1 1 d U . .
O15 O 0.4965(7) 0.1202(5) 0.7735(4) 0.046(2) Uani 1 1 d U . .
O16 O 0.3827(7) 0.1213(5) 0.8956(4) 0.050(2) Uani 1 1 d U . .
O17 O 0.8097(7) -0.1318(5) 0.6702(4) 0.055(2) Uani 1 1 d U . .
O18 O 0.4794(7) 0.0370(5) 0.8333(4) 0.050(2) Uani 1 1 d U . .
O19 O -0.0408(8) 0.1793(6) 0.7772(4) 0.059(3) Uani 1 1 d U . .
O20 O 0.5327(8) -0.2295(5) 0.7908(4) 0.054(2) Uani 1 1 d U . .
O21 O 0.3918(7) 0.2233(5) 0.8282(3) 0.045(2) Uani 1 1 d U . .
O22 O 0.1398(7) 0.1581(5) 0.7931(3) 0.0404(14) Uani 1 1 d U . .
O23 O 0.6622(9) -0.4117(6) 0.7224(4) 0.071(3) Uani 1 1 d U . .
O24 O 0.1966(8) 0.3581(6) 0.8328(4) 0.057(3) Uani 1 1 d U . .
O25 O 0.7230(7) -0.0180(6) 0.6374(3) 0.049(3) Uani 1 1 d U . .
O26 O -0.0615(8) 0.2546(6) 0.8565(4) 0.067(3) Uani 1 1 d U . .
O27 O 0.2404(7) 0.0335(5) 0.8090(4) 0.047(2) Uani 1 1 d U . .
O28 O -0.0843(8) 0.2442(6) 0.6758(4) 0.075(4) Uani 1 1 d U . .
O29 O 0.4889(7) -0.1845(5) 0.6980(3) 0.048(2) Uani 1 1 d U . .
O30 O 0.6524(7) -0.2845(5) 0.7164(3) 0.0455(15) Uani 1 1 d U . .
O31 O 0.1723(8) 0.1170(6) 0.9596(4) 0.059(3) Uani 1 1 d U . .
O32 O 0.4398(8) -0.1604(6) 0.5860(4) 0.064(3) Uani 1 1 d U . .
O33 O 0.2481(8) -0.0019(6) 0.9196(4) 0.062(3) Uani 1 1 d U . .
O34 O 0.6561(8) -0.1127(5) 0.6053(4) 0.053(2) Uani 1 1 d U . .
O35 O 0.7432(8) -0.4179(6) 0.6395(4) 0.067(3) Uani 1 1 d DU . .
O36 O 0.8185(8) -0.3650(5) 0.7117(4) 0.062(2) Uani 1 1 d U . .
O37 O 0.5410(8) 0.1394(6) 0.8613(4) 0.077(4) Uani 1 1 d U . .
O38 O 0.5877(8) -0.2453(6) 0.5472(4) 0.061(3) Uani 1 1 d U . .
O39 O 0.9318(8) -0.2384(6) 0.7567(4) 0.065(3) Uani 1 1 d U . .
O40 O 0.9619(8) -0.2794(6) 0.6659(4) 0.069(3) Uani 1 1 d U . .
O41 O 0.0623(8) 0.1662(6) 0.6306(4) 0.073(3) Uani 1 1 d U . .
O42 O 0.2512(9) 0.3301(6) 0.7397(4) 0.061(3) Uani 1 1 d U . .
O43 O 0.5765(10) -0.4415(6) 0.8310(5) 0.085(4) Uani 1 1 d U . .
O44 O 0.6044(9) -0.3335(6) 0.8781(4) 0.078(4) Uani 1 1 d U . .
O47 O 0.4724(8) -0.3347(6) 0.7366(5) 0.087(3) Uani 1 1 d U . .
O48 O 0.7763(8) -0.3810(7) 0.8005(4) 0.098(4) Uani 1 1 d U . .
O58 O 0.1120(8) 0.2995(6) 0.6839(4) 0.076(3) Uani 1 1 d U . .
C1 C 0.7588(13) -0.0411(11) 0.7525(7) 0.087(7) Uani 1 1 d U . .
H1A H 0.7892 -0.0850 0.7610 0.104 Uiso 1 1 calc R . .
H1B H 0.8012 -0.0248 0.7343 0.104 Uiso 1 1 calc R . .
C2 C 0.1765(11) 0.0303(9) 0.6873(6) 0.061(5) Uani 1 1 d U . .
H2A H 0.2254 -0.0064 0.6963 0.073 Uiso 1 1 calc R . .
H2B H 0.1916 0.0459 0.6579 0.073 Uiso 1 1 calc R . .
C3 C 0.1050(11) 0.2638(8) 0.9062(6) 0.047(4) Uani 1 1 d U . .
H3A H 0.0691 0.2451 0.9270 0.057 Uiso 1 1 calc R . .
H3B H 0.0689 0.3061 0.8970 0.057 Uiso 1 1 calc R . .
C4 C 0.3084(11) 0.1869(8) 0.6924(6) 0.048(4) Uani 1 1 d U . .
H4A H 0.3696 0.1626 0.7001 0.058 Uiso 1 1 calc R . .
H4B H 0.3075 0.2318 0.6907 0.058 Uiso 1 1 calc R . .
C5 C 0.1918(11) 0.2679(8) 0.9286(6) 0.070(6) Uani 1 1 d U . .
H5A H 0.1772 0.2949 0.9546 0.106 Uiso 1 1 calc R . .
H5B H 0.2272 0.2855 0.9073 0.106 Uiso 1 1 calc R . .
H5C H 0.2262 0.2258 0.9379 0.106 Uiso 1 1 calc R . .
C6 C -0.0206(14) 0.1130(10) 0.8962(7) 0.104(8) Uani 1 1 d DU . .
H6A H 0.0018 0.1142 0.9267 0.125 Uiso 1 1 calc R . .
H6B H -0.0782 0.1454 0.8936 0.125 Uiso 1 1 calc R . .
C7 C 0.6087(16) -0.0928(11) 0.5266(6) 0.118(9) Uani 1 1 d U . .
H7A H 0.6300 -0.0810 0.4977 0.178 Uiso 1 1 calc R . .
H7B H 0.5526 -0.0623 0.5345 0.178 Uiso 1 1 calc R . .
H7C H 0.5990 -0.1346 0.5247 0.178 Uiso 1 1 calc R . .
C8 C 1.0713(13) -0.2692(9) 0.7186(6) 0.066(5) Uani 1 1 d U . .
H8A H 1.1330 -0.2738 0.7224 0.080 Uiso 1 1 calc R . .
C9 C -0.0730(15) 0.2118(10) 0.6011(7) 0.083(6) Uani 1 1 d U . .
H9A H -0.1073 0.2169 0.5748 0.100 Uiso 1 1 calc R . .
C10 C 0.2861(13) 0.1672(10) 0.6481(6) 0.086(7) Uani 1 1 d U . .
H10A H 0.3293 0.1741 0.6259 0.129 Uiso 1 1 calc R . .
H10B H 0.2262 0.1919 0.6398 0.129 Uiso 1 1 calc R . .
H10C H 0.2881 0.1226 0.6493 0.129 Uiso 1 1 calc R . .
C11 C -0.1238(12) 0.2456(9) 0.6381(7) 0.061(5) Uani 1 1 d DU . .
C12 C 0.6761(14) -0.0935(9) 0.5611(6) 0.069(6) Uani 1 1 d U . .
H12A H 0.7335 -0.1219 0.5512 0.082 Uiso 1 1 calc R . .
H12B H 0.6844 -0.0508 0.5627 0.082 Uiso 1 1 calc R . .
C13 C 0.4754(12) -0.0125(9) 0.6378(6) 0.061(6) Uiso 1 1 d U . .
H13A H 0.4181 -0.0010 0.6544 0.073 Uiso 1 1 calc R . .
H13B H 0.4765 -0.0487 0.6187 0.073 Uiso 1 1 calc R . .
C14 C 1.1170(14) -0.3118(13) 0.6398(9) 0.118(8) Uani 1 1 d DU . .
C15 C 0.4858(14) 0.0427(10) 0.6096(6) 0.112(9) Uani 1 1 d U . .
H15A H 0.4368 0.0548 0.5884 0.168 Uiso 1 1 calc R . .
H15B H 0.5426 0.0307 0.5933 0.168 Uiso 1 1 calc R . .
H15C H 0.4846 0.0781 0.6289 0.168 Uiso 1 1 calc R . .
C16 C 1.0457(14) -0.2868(11) 0.6757(7) 0.075(6) Uani 1 1 d U . .
C17 C 0.2470(12) 0.4226(9) 0.7789(7) 0.063(5) Uani 1 1 d U . .
H17A H 0.2620 0.4613 0.7760 0.076 Uiso 1 1 calc R . .
C18 C 0.8148(12) -0.2582(8) 0.5730(5) 0.059(6) Uani 1 1 d U . .
H18A H 0.8500 -0.2744 0.5464 0.088 Uiso 1 1 calc R . .
H18B H 0.8495 -0.2386 0.5923 0.088 Uiso 1 1 calc R . .
H18C H 0.7600 -0.2270 0.5642 0.088 Uiso 1 1 calc R . .
C19 C 0.5454(11) -0.3657(9) 0.6156(7) 0.082(6) Uani 1 1 d DU . .
H19A H 0.5471 -0.4070 0.6292 0.099 Uiso 1 1 calc R . .
H19B H 0.5825 -0.3728 0.5882 0.099 Uiso 1 1 calc R . .
C20 C 0.0521(18) 0.1438(14) 0.5513(7) 0.133(10) Uani 1 1 d DU . .
C21 C 0.4474(11) -0.3300(8) 0.6039(7) 0.083(7) Uani 1 1 d DU . .
H21A H 0.4235 -0.3550 0.5832 0.124 Uiso 1 1 calc R . .
H21B H 0.4463 -0.2895 0.5898 0.124 Uiso 1 1 calc R . .
H21C H 0.4110 -0.3231 0.6311 0.124 Uiso 1 1 calc R . .
C22 C 0.5777(13) 0.1441(10) 0.7077(6) 0.091(8) Uani 1 1 d U . .
H22A H 0.6000 0.1780 0.6949 0.137 Uiso 1 1 calc R . .
H22B H 0.5347 0.1345 0.6874 0.137 Uiso 1 1 calc R . .
H22C H 0.6275 0.1067 0.7121 0.137 Uiso 1 1 calc R . .
C23 C 0.4464(14) -0.1985(10) 0.5132(7) 0.074(6) Uani 1 1 d U . .
H23A H 0.4129 -0.1993 0.4872 0.089 Uiso 1 1 calc R . .
C24 C 0.4664(12) -0.0131(9) 0.8611(6) 0.063(5) Uani 1 1 d U . .
H24A H 0.4518 -0.0453 0.8424 0.075 Uiso 1 1 calc R . .
H24B H 0.4155 0.0033 0.8817 0.075 Uiso 1 1 calc R . .
C25 C 0.3040(14) -0.1213(13) 0.5460(9) 0.118(9) Uani 1 1 d DU . .
C26 C 0.8987(13) -0.1149(10) 0.6667(6) 0.096(7) Uani 1 1 d DU . .
H26A H 0.8912 -0.0702 0.6738 0.115 Uiso 1 1 calc R . .
H26B H 0.9433 -0.1414 0.6870 0.115 Uiso 1 1 calc R . .
C27 C 0.5348(14) 0.1634(9) 0.7498(6) 0.072(6) Uani 1 1 d U . .
H27A H 0.4871 0.2025 0.7447 0.086 Uiso 1 1 calc R . .
H27B H 0.5792 0.1738 0.7694 0.086 Uiso 1 1 calc R . .
C28 C 0.4221(15) 0.2964(10) 0.8840(7) 0.108(9) Uani 1 1 d U . .
H28A H 0.4506 0.3306 0.8865 0.163 Uiso 1 1 calc R . .
H28B H 0.4525 0.2614 0.9033 0.163 Uiso 1 1 calc R . .
H28C H 0.3594 0.3113 0.8930 0.163 Uiso 1 1 calc R . .
C29 C 0.4281(13) 0.2751(8) 0.8366(6) 0.067(5) Uani 1 1 d U . .
H29A H 0.3968 0.3110 0.8176 0.080 Uiso 1 1 calc R . .
H29B H 0.4915 0.2632 0.8273 0.080 Uiso 1 1 calc R . .
C30 C 0.4723(13) -0.2032(9) 0.8270(6) 0.070(5) Uani 1 1 d U . .
H30A H 0.4429 -0.1587 0.8200 0.084 Uiso 1 1 calc R . .
H30B H 0.5070 -0.2048 0.8545 0.084 Uiso 1 1 calc R . .
C31 C 0.5672(18) -0.2721(13) 0.4723(7) 0.104(8) Uani 1 1 d DU . .
C32 C 0.2565(19) -0.0925(10) 0.9659(8) 0.104(8) Uani 1 1 d DU . .
C33 C 0.3349(14) -0.1831(12) 0.6979(8) 0.126(10) Uani 1 1 d U . .
H33A H 0.2753 -0.1542 0.7003 0.189 Uiso 1 1 calc R . .
H33B H 0.3434 -0.2144 0.7219 0.189 Uiso 1 1 calc R . .
H33C H 0.3415 -0.2041 0.6691 0.189 Uiso 1 1 calc R . .
C34 C 0.5901(17) -0.3347(11) 0.9585(7) 0.155(10) Uani 1 1 d DU . .
C35 C 0.9752(14) -0.4212(12) 0.7329(7) 0.143(11) Uani 1 1 d U . .
H35A H 1.0260 -0.4555 0.7238 0.214 Uiso 1 1 calc R . .
H35B H 0.9569 -0.4293 0.7633 0.214 Uiso 1 1 calc R . .
H35C H 0.9923 -0.3817 0.7321 0.214 Uiso 1 1 calc R . .
C36 C 0.4044(13) -0.2362(10) 0.8349(8) 0.113(9) Uani 1 1 d U . .
H36A H 0.3659 -0.2168 0.8598 0.169 Uiso 1 1 calc R . .
H36B H 0.4330 -0.2802 0.8423 0.169 Uiso 1 1 calc R . .
H36C H 0.3686 -0.2337 0.8081 0.169 Uiso 1 1 calc R . .
C37 C -0.1271(17) 0.2984(11) 0.8811(7) 0.125(9) Uani 1 1 d DU . .
H37A H -0.0997 0.3309 0.8917 0.150 Uiso 1 1 calc R . .
H37B H -0.1749 0.3194 0.8602 0.150 Uiso 1 1 calc R . .
C38 C 0.2268(17) -0.1231(10) 1.0059(7) 0.127(10) Uani 1 1 d U . .
H38A H 0.2514 -0.1686 1.0042 0.191 Uiso 1 1 calc R . .
H38B H 0.1616 -0.1128 1.0067 0.191 Uiso 1 1 calc R . .
H38C H 0.2480 -0.1078 1.0329 0.191 Uiso 1 1 calc R . .
C39 C -0.0866(14) 0.3570(10) 0.7646(8) 0.124(10) Uani 1 1 d U . .
H39A H -0.1159 0.4016 0.7688 0.186 Uiso 1 1 calc R . .
H39B H -0.1241 0.3319 0.7775 0.186 Uiso 1 1 calc R . .
H39C H -0.0776 0.3484 0.7328 0.186 Uiso 1 1 calc R . .
C40 C 0.5769(14) -0.4236(11) 0.9072(7) 0.083(6) Uani 1 1 d U . .
H40A H 0.5715 -0.4440 0.9347 0.100 Uiso 1 1 calc R . .
C41 C 1.0156(14) -0.2461(10) 0.7553(7) 0.065(5) Uani 1 1 d DU . .
C42 C 0.3985(12) -0.1496(11) 0.7010(7) 0.087(7) Uani 1 1 d U . .
H42A H 0.3894 -0.1277 0.7299 0.104 Uiso 1 1 calc R . .
H42B H 0.3872 -0.1171 0.6772 0.104 Uiso 1 1 calc R . .
C43 C -0.1327(12) 0.1791(10) 0.7762(7) 0.087(7) Uani 1 1 d DU . .
H43A H -0.1570 0.1825 0.8069 0.104 Uiso 1 1 calc R . .
H43B H -0.1667 0.2161 0.7590 0.104 Uiso 1 1 calc R . .
C44 C 0.231(2) -0.1231(11) 0.9272(8) 0.198(16) Uani 1 1 d U . .
H44A H 0.2502 -0.1687 0.9315 0.298 Uiso 1 1 calc R . .
H44B H 0.2588 -0.1113 0.9003 0.298 Uiso 1 1 calc R . .
H44C H 0.1658 -0.1097 0.9241 0.298 Uiso 1 1 calc R . .
C45 C 0.2676(14) 0.3824(10) 0.7435(7) 0.062(4) Uani 1 1 d U . .
C46 C 0.7350(16) 0.0407(11) 0.6216(8) 0.124(9) Uani 1 1 d DU . .
H46A H 0.7260 0.0436 0.5890 0.149 Uiso 1 1 calc R . .
H46B H 0.6885 0.0751 0.6352 0.149 Uiso 1 1 calc R . .
C47 C 0.9258(15) -0.1278(12) 0.6183(7) 0.134(10) Uani 1 1 d DU . .
H47A H 0.9830 -0.1185 0.6126 0.201 Uiso 1 1 calc R . .
H47B H 0.8803 -0.1013 0.5990 0.201 Uiso 1 1 calc R . .
H47C H 0.9316 -0.1721 0.6121 0.201 Uiso 1 1 calc R . .
C48 C 0.4127(16) 0.0805(12) 0.9716(7) 0.134(10) Uani 1 1 d U . .
H48A H 0.4281 0.0909 1.0014 0.202 Uiso 1 1 calc R . .
H48B H 0.4587 0.0442 0.9607 0.202 Uiso 1 1 calc R . .
H48C H 0.3552 0.0704 0.9728 0.202 Uiso 1 1 calc R . .
C50 C -0.034(2) 0.0489(12) 0.8879(12) 0.260(19) Uani 1 1 d DU . .
H50A H -0.0795 0.0414 0.9087 0.389 Uiso 1 1 calc R . .
H50B H 0.0220 0.0166 0.8925 0.389 Uiso 1 1 calc R . .
H50C H -0.0539 0.0471 0.8573 0.389 Uiso 1 1 calc R . .
C51 C 1.0120(18) -0.1618(14) 0.8075(10) 0.197(15) Uani 1 1 d U . .
H51A H 1.0356 -0.1500 0.8351 0.296 Uiso 1 1 calc R . .
H51B H 0.9478 -0.1563 0.8109 0.296 Uiso 1 1 calc R . .
H51C H 1.0232 -0.1352 0.7829 0.296 Uiso 1 1 calc R . .
C52 C -0.0024(14) 0.3411(9) 0.7863(7) 0.092(6) Uani 1 1 d U . .
H52A H -0.0126 0.3513 0.8182 0.110 Uiso 1 1 calc R . .
H52B H 0.0337 0.3678 0.7736 0.110 Uiso 1 1 calc R . .
C53 C 0.8996(13) -0.4165(9) 0.7021(7) 0.086(7) Uani 1 1 d U . .
H53A H 0.9201 -0.4106 0.6713 0.103 Uiso 1 1 calc R . .
H53B H 0.8834 -0.4567 0.7032 0.103 Uiso 1 1 calc R . .
C54 C -0.171(2) 0.2750(13) 0.9210(10) 0.216(16) Uani 1 1 d DU . .
H54A H -0.2146 0.3102 0.9345 0.324 Uiso 1 1 calc R . .
H54B H -0.1252 0.2556 0.9428 0.324 Uiso 1 1 calc R . .
H54C H -0.2005 0.2438 0.9112 0.324 Uiso 1 1 calc R . .
C55 C 0.7384(15) -0.0057(10) 0.7914(7) 0.111(9) Uani 1 1 d U . .
H55A H 0.7933 -0.0081 0.8076 0.166 Uiso 1 1 calc R . .
H55B H 0.6981 -0.0223 0.8103 0.166 Uiso 1 1 calc R . .
H55C H 0.7096 0.0381 0.7835 0.166 Uiso 1 1 calc R . .
C56 C 0.350(2) 0.4596(12) 0.7065(9) 0.198(15) Uani 1 1 d U . .
H56A H 0.3589 0.4699 0.7374 0.297 Uiso 1 1 calc R . .
H56B H 0.3041 0.4940 0.6929 0.297 Uiso 1 1 calc R . .
H56C H 0.4057 0.4533 0.6897 0.297 Uiso 1 1 calc R . .
C57 C 0.7976(18) -0.4715(11) 0.6129(8) 0.149(10) Uani 1 1 d DU . .
H57A H 0.8571 -0.4649 0.6072 0.179 Uiso 1 1 calc R . .
H57B H 0.8060 -0.5105 0.6309 0.179 Uiso 1 1 calc R . .
C58 C 0.2632(17) -0.0966(18) 0.5884(10) 0.26(2) Uani 1 1 d U . .
H58A H 0.2015 -0.0723 0.5835 0.392 Uiso 1 1 calc R . .
H58B H 0.2966 -0.0695 0.6011 0.392 Uiso 1 1 calc R . .
H58C H 0.2640 -0.1314 0.6091 0.392 Uiso 1 1 calc R . .
C59 C 0.302(2) 0.3817(16) 0.6614(8) 0.211(15) Uani 1 1 d U . .
H59A H 0.2441 0.4077 0.6510 0.316 Uiso 1 1 calc R . .
H59B H 0.2998 0.3379 0.6640 0.316 Uiso 1 1 calc R . .
H59C H 0.3485 0.3849 0.6400 0.316 Uiso 1 1 calc R . .
C60 C 0.7300(14) -0.1854(11) 0.8129(6) 0.102(8) Uani 1 1 d DU . .
H60A H 0.7913 -0.1811 0.8093 0.122 Uiso 1 1 calc R . .
H60B H 0.6907 -0.1425 0.8171 0.122 Uiso 1 1 calc R . .
C61 C 0.032(2) 0.0793(12) 0.5495(9) 0.206(16) Uani 1 1 d DU . .
H61A H 0.0551 0.0588 0.5215 0.310 Uiso 1 1 calc R . .
H61B H -0.0324 0.0850 0.5514 0.310 Uiso 1 1 calc R . .
H61C H 0.0609 0.0530 0.5746 0.310 Uiso 1 1 calc R . .
C62 C 0.3215(18) 0.4040(13) 0.7060(9) 0.100(8) Uiso 1 1 d U . .
C63 C 0.4941(16) -0.3240(16) 0.9783(13) 0.30(2) Uiso 1 1 d DU . .
H63A H 0.4886 -0.2995 1.0056 0.448 Uiso 1 1 calc R . .
H63B H 0.4829 -0.3646 0.9853 0.448 Uiso 1 1 calc R . .
H63C H 0.4506 -0.3012 0.9566 0.448 Uiso 1 1 calc R . .
C64 C -0.2196(12) 0.2895(10) 0.6329(8) 0.134(9) Uiso 1 1 d DU . .
C65 C 0.569(2) -0.3370(17) 0.4752(12) 0.235(17) Uiso 1 1 d U . .
H65A H 0.5849 -0.3528 0.5055 0.353 Uiso 1 1 calc R . .
H65B H 0.6132 -0.3608 0.4540 0.353 Uiso 1 1 calc R . .
H65C H 0.5101 -0.3418 0.4681 0.353 Uiso 1 1 calc R . .
C66 C 0.365(2) -0.3838(14) 0.7698(10) 0.184(13) Uiso 1 1 d U . .
H66A H 0.3197 -0.4054 0.7633 0.276 Uiso 1 1 calc R . .
H66B H 0.3383 -0.3457 0.7866 0.276 Uiso 1 1 calc R . .
H66C H 0.4126 -0.4116 0.7875 0.276 Uiso 1 1 calc R . .
C67 C 0.689(2) 0.1615(14) 0.8684(11) 0.214(15) Uiso 1 1 d DU . .
H67A H 0.7434 0.1442 0.8854 0.320 Uiso 1 1 calc R . .
H67B H 0.6655 0.2062 0.8748 0.320 Uiso 1 1 calc R . .
H67C H 0.7023 0.1562 0.8366 0.320 Uiso 1 1 calc R . .
C68 C 0.664(2) -0.2666(14) 0.4615(10) 0.200(14) Uiso 1 1 d U . .
H68A H 0.7017 -0.2801 0.4875 0.300 Uiso 1 1 calc R . .
H68B H 0.6614 -0.2230 0.4539 0.300 Uiso 1 1 calc R . .
H68C H 0.6888 -0.2934 0.4362 0.300 Uiso 1 1 calc R . .
C69 C 0.0061(18) 0.1827(12) 0.5156(10) 0.192(14) Uiso 1 1 d DU . .
H69A H 0.0150 0.2247 0.5176 0.288 Uiso 1 1 calc R . .
H69B H -0.0576 0.1856 0.5178 0.288 Uiso 1 1 calc R . .
H69C H 0.0296 0.1643 0.4870 0.288 Uiso 1 1 calc R . .
C70 C 0.6536(19) -0.3760(13) 0.9931(11) 0.279(19) Uiso 1 1 d DU . .
H70A H 0.6552 -0.3515 1.0197 0.418 Uiso 1 1 calc R . .
H70B H 0.7137 -0.3902 0.9802 0.418 Uiso 1 1 calc R . .
H70C H 0.6322 -0.4125 1.0012 0.418 Uiso 1 1 calc R . .
C71 C 0.533(2) -0.2442(13) 0.4263(9) 0.193(14) Uiso 1 1 d DU . .
H71A H 0.4708 -0.2451 0.4230 0.289 Uiso 1 1 calc R . .
H71B H 0.5695 -0.2691 0.4028 0.289 Uiso 1 1 calc R . .
H71C H 0.5366 -0.2008 0.4240 0.289 Uiso 1 1 calc R . .
C72 C 0.5493(15) -0.0431(10) 0.8880(7) 0.115(9) Uiso 1 1 d U . .
H72A H 0.5323 -0.0481 0.9191 0.172 Uiso 1 1 calc R . .
H72B H 0.5899 -0.0161 0.8865 0.172 Uiso 1 1 calc R . .
H72C H 0.5791 -0.0842 0.8758 0.172 Uiso 1 1 calc R . .
C73 C 0.6196(19) 0.1271(13) 0.8817(10) 0.156(10) Uiso 1 1 d DU . .
H73A H 0.6070 0.1343 0.9138 0.188 Uiso 1 1 calc R . .
H73B H 0.6483 0.0818 0.8784 0.188 Uiso 1 1 calc R . .
C74 C 0.0094(17) 0.1755(11) 0.5946(8) 0.087(7) Uiso 1 1 d DU . .
C75 C 0.1479(18) 0.1333(15) 0.5516(11) 0.240(17) Uiso 1 1 d DU . .
H75A H 0.1622 0.1736 0.5525 0.360 Uiso 1 1 calc R . .
H75B H 0.1738 0.1110 0.5246 0.360 Uiso 1 1 calc R . .
H75C H 0.1723 0.1080 0.5779 0.360 Uiso 1 1 calc R . .
C76 C -0.232(2) 0.3446(14) 0.6656(9) 0.264(19) Uiso 1 1 d DU . .
H76A H -0.2934 0.3704 0.6650 0.397 Uiso 1 1 calc R . .
H76B H -0.1918 0.3704 0.6567 0.397 Uiso 1 1 calc R . .
H76C H -0.2170 0.3280 0.6958 0.397 Uiso 1 1 calc R . .
C77 C 1.078(2) -0.3124(15) 0.5986(11) 0.213(16) Uiso 1 1 d U . .
H77A H 1.0393 -0.3409 0.5999 0.319 Uiso 1 1 calc R . .
H77B H 1.1241 -0.3267 0.5759 0.319 Uiso 1 1 calc R . .
H77C H 1.0418 -0.2700 0.5909 0.319 Uiso 1 1 calc R . .
C78 C 1.166(2) -0.3802(12) 0.6492(11) 0.228(17) Uiso 1 1 d DU . .
H78A H 1.1233 -0.4050 0.6527 0.342 Uiso 1 1 calc R . .
H78B H 1.2005 -0.3830 0.6767 0.342 Uiso 1 1 calc R . .
H78C H 1.2070 -0.3963 0.6244 0.342 Uiso 1 1 calc R . .
C79 C -0.145(2) 0.1200(12) 0.7554(9) 0.184(14) Uiso 1 1 d DU . .
H79A H -0.2083 0.1215 0.7557 0.276 Uiso 1 1 calc R . .
H79B H -0.1117 0.0832 0.7724 0.276 Uiso 1 1 calc R . .
H79C H -0.1228 0.1172 0.7246 0.276 Uiso 1 1 calc R . .
C80 C 0.6983(17) -0.4855(11) 0.7259(8) 0.124(9) Uiso 1 1 d U . .
H80A H 0.7479 -0.5024 0.7048 0.149 Uiso 1 1 calc R . .
H80B H 0.7164 -0.5003 0.7565 0.149 Uiso 1 1 calc R . .
C81 C 1.0264(17) -0.2600(12) 0.8381(8) 0.138(10) Uiso 1 1 d U . .
H81A H 1.0505 -0.2471 0.8652 0.207 Uiso 1 1 calc R . .
H81B H 1.0479 -0.3056 0.8352 0.207 Uiso 1 1 calc R . .
H81C H 0.9612 -0.2476 0.8398 0.207 Uiso 1 1 calc R . .
C82 C 0.413(2) 0.3560(15) 0.7044(11) 0.212(15) Uiso 1 1 d U . .
H82A H 0.4447 0.3579 0.7319 0.318 Uiso 1 1 calc R . .
H82B H 0.4471 0.3654 0.6789 0.318 Uiso 1 1 calc R . .
H82C H 0.4048 0.3138 0.7014 0.318 Uiso 1 1 calc R . .
C83 C 0.612(2) -0.5004(13) 0.7123(10) 0.186(14) Uiso 1 1 d U . .
H83A H 0.6220 -0.5460 0.7110 0.280 Uiso 1 1 calc R . .
H83B H 0.5938 -0.4817 0.6830 0.280 Uiso 1 1 calc R . .
H83C H 0.5651 -0.4832 0.7343 0.280 Uiso 1 1 calc R . .
C84 C 1.1587(17) -0.2372(11) 0.7982(8) 0.136(10) Uiso 1 1 d U . .
H84A H 1.1758 -0.2241 0.8270 0.204 Uiso 1 1 calc R . .
H84B H 1.1753 -0.2116 0.7744 0.204 Uiso 1 1 calc R . .
H84C H 1.1895 -0.2814 0.7935 0.204 Uiso 1 1 calc R . .
C86 C 0.4018(17) -0.3675(11) 0.7293(9) 0.122(9) Uiso 1 1 d U . .
H86A H 0.3835 -0.3765 0.7007 0.146 Uiso 1 1 calc R . .
C87 C 0.5329(15) -0.2358(10) 0.5139(8) 0.067(6) Uiso 1 1 d U . .
C88 C 0.757(2) -0.4799(18) 0.5689(10) 0.271(19) Uiso 1 1 d DU . .
H88A H 0.7945 -0.5168 0.5540 0.407 Uiso 1 1 calc R . .
H88B H 0.7519 -0.4427 0.5501 0.407 Uiso 1 1 calc R . .
H88C H 0.6974 -0.4859 0.5741 0.407 Uiso 1 1 calc R . .
C89 C 1.0567(17) -0.2283(12) 0.7978(7) 0.100(8) Uiso 1 1 d DU . .
C90 C 0.253(2) -0.1559(16) 0.5200(12) 0.246(18) Uiso 1 1 d U . .
H90A H 0.1910 -0.1314 0.5184 0.369 Uiso 1 1 calc R . .
H90B H 0.2570 -0.1964 0.5346 0.369 Uiso 1 1 calc R . .
H90C H 0.2787 -0.1627 0.4899 0.369 Uiso 1 1 calc R . .
C91 C 0.5953(16) -0.3665(13) 0.9132(9) 0.094(7) Uiso 1 1 d U . .
C92 C 0.0852(16) 0.0120(11) 0.6852(8) 0.130(10) Uiso 1 1 d U . .
H92A H 0.0899 -0.0204 0.6628 0.195 Uiso 1 1 calc R . .
H92B H 0.0373 0.0492 0.6771 0.195 Uiso 1 1 calc R . .
H92C H 0.0720 -0.0041 0.7143 0.195 Uiso 1 1 calc R . .
C93 C 0.176(2) -0.0521(14) 0.8059(10) 0.195(14) Uiso 1 1 d U . .
H93A H 0.1856 -0.0974 0.8036 0.293 Uiso 1 1 calc R . .
H93B H 0.1395 -0.0307 0.7811 0.293 Uiso 1 1 calc R . .
H93C H 0.1460 -0.0378 0.8342 0.293 Uiso 1 1 calc R . .
C94 C 0.2596(18) -0.0380(12) 0.8043(9) 0.130(9) Uiso 1 1 d U . .
H94A H 0.2904 -0.0515 0.7757 0.156 Uiso 1 1 calc R . .
H94B H 0.2979 -0.0599 0.8288 0.156 Uiso 1 1 calc R . .
C95 C 0.4035(12) -0.1593(9) 0.5480(7) 0.061(6) Uiso 1 1 d DU . .
C96 C 1.183(2) -0.2724(12) 0.6340(11) 0.223(16) Uiso 1 1 d DU . .
H96A H 1.2288 -0.2918 0.6118 0.335 Uiso 1 1 calc R . .
H96B H 1.2122 -0.2702 0.6625 0.335 Uiso 1 1 calc R . .
H96C H 1.1521 -0.2300 0.6239 0.335 Uiso 1 1 calc R . .
C97 C -0.280(2) 0.2479(13) 0.6471(11) 0.28(2) Uiso 1 1 d DU . .
H97A H -0.3422 0.2723 0.6455 0.414 Uiso 1 1 calc R . .
H97B H -0.2660 0.2329 0.6778 0.414 Uiso 1 1 calc R . .
H97C H -0.2694 0.2120 0.6273 0.414 Uiso 1 1 calc R . .
C98 C 0.610(2) -0.2698(12) 0.9558(11) 0.232(17) Uiso 1 1 d DU . .
H98A H 0.6050 -0.2519 0.9856 0.348 Uiso 1 1 calc R . .
H98B H 0.5663 -0.2418 0.9362 0.348 Uiso 1 1 calc R . .
H98C H 0.6698 -0.2745 0.9439 0.348 Uiso 1 1 calc R . .
C99 C 0.7921(13) -0.3103(9) 0.5973(6) 0.068(6) Uiso 1 1 d U . .
H99A H 0.7582 -0.3302 0.5773 0.082 Uiso 1 1 calc R . .
H99B H 0.8479 -0.3421 0.6051 0.082 Uiso 1 1 calc R . .
C100 C -0.245(3) 0.3190(18) 0.5861(8) 0.37(3) Uiso 1 1 d DU . .
H10D H -0.3084 0.3426 0.5863 0.552 Uiso 1 1 calc R . .
H10E H -0.2358 0.2856 0.5641 0.552 Uiso 1 1 calc R . .
H10F H -0.2087 0.3472 0.5783 0.552 Uiso 1 1 calc R . .
C101 C 0.034(2) 0.3924(17) 0.6599(12) 0.258(19) Uiso 1 1 d U . .
H10G H 0.0050 0.4240 0.6377 0.387 Uiso 1 1 calc R . .
H10H H 0.0748 0.4085 0.6775 0.387 Uiso 1 1 calc R . .
H10I H -0.0119 0.3829 0.6796 0.387 Uiso 1 1 calc R . .
C102 C 0.728(2) -0.2204(13) 0.8562(9) 0.189(14) Uiso 1 1 d DU . .
H10J H 0.7437 -0.1969 0.8807 0.283 Uiso 1 1 calc R . .
H10K H 0.7707 -0.2619 0.8547 0.283 Uiso 1 1 calc R . .
H10L H 0.6679 -0.2253 0.8615 0.283 Uiso 1 1 calc R . .
C103 C 0.0825(19) 0.3356(13) 0.6376(9) 0.156(11) Uiso 1 1 d U . .
H10M H 0.1334 0.3413 0.6195 0.187 Uiso 1 1 calc R . .
H10N H 0.0441 0.3166 0.6198 0.187 Uiso 1 1 calc R . .
C105 C 0.317(2) -0.0627(14) 0.5189(10) 0.188(14) Uiso 1 1 d U . .
H10O H 0.2591 -0.0320 0.5149 0.282 Uiso 1 1 calc R . .
H10P H 0.3434 -0.0761 0.4897 0.282 Uiso 1 1 calc R . .
H10Q H 0.3565 -0.0435 0.5353 0.282 Uiso 1 1 calc R . .
C201 C 0.1932(11) 0.0189(9) 0.9941(6) 0.050(5) Uiso 1 1 d U . .
H20A H 0.1839 -0.0006 1.0215 0.060 Uiso 1 1 calc R . .
C202 C 0.4069(13) 0.1326(9) 0.9423(6) 0.068(6) Uiso 1 1 d U . .
H20B H 0.4649 0.1428 0.9417 0.081 Uiso 1 1 calc R . .
H20C H 0.3617 0.1694 0.9541 0.081 Uiso 1 1 calc R . .
C203 C 0.1748(15) 0.4651(10) 0.8516(7) 0.069(6) Uiso 1 1 d U . .
C204 C 0.2050(12) 0.4111(9) 0.8199(6) 0.049(5) Uiso 1 1 d U . .
C205 C 0.555(2) -0.5307(14) 0.8772(11) 0.138(10) Uiso 1 1 d U . .
C207 C 0.1687(13) 0.0829(10) 0.9932(7) 0.059(6) Uiso 1 1 d U . .
C208 C 0.1306(17) 0.1184(12) 1.0365(8) 0.092(8) Uiso 1 1 d U . .
C209 C 0.2296(14) -0.0204(10) 0.9600(8) 0.076(6) Uiso 1 1 d DU . .
C210 C 0.5643(16) -0.4588(11) 0.8705(9) 0.085(7) Uiso 1 1 d U . .
C211 C 0.838(2) -0.4014(12) 0.8388(9) 0.162(11) Uiso 1 1 d DU . .
H21D H 0.8999 -0.4020 0.8301 0.194 Uiso 1 1 calc R . .
H21E H 0.8194 -0.3729 0.8643 0.194 Uiso 1 1 calc R . .
C213 C 0.2212(19) 0.4470(13) 0.8986(9) 0.166(12) Uiso 1 1 d U . .
H2E1 H 0.2016 0.4825 0.9188 0.249 Uiso 1 1 calc R . .
H21F H 0.2860 0.4367 0.8948 0.249 Uiso 1 1 calc R . .
H21G H 0.2045 0.4106 0.9113 0.249 Uiso 1 1 calc R . .
C214 C 0.185(2) 0.5293(14) 0.8426(10) 0.193(14) Uiso 1 1 d U . .
H21H H 0.1566 0.5455 0.8144 0.290 Uiso 1 1 calc R . .
H21I H 0.2486 0.5274 0.8407 0.290 Uiso 1 1 calc R . .
H21J H 0.1571 0.5572 0.8668 0.290 Uiso 1 1 calc R . .
C215 C 0.1694(19) 0.0860(13) 1.0761(10) 0.172(13) Uiso 1 1 d U . .
H21K H 0.1418 0.1097 1.1023 0.258 Uiso 1 1 calc R . .
H21L H 0.2335 0.0820 1.0759 0.258 Uiso 1 1 calc R . .
H21M H 0.1594 0.0442 1.0773 0.258 Uiso 1 1 calc R . .
C217 C 0.832(2) -0.4673(12) 0.8509(10) 0.192(14) Uiso 1 1 d DU . .
H21N H 0.8707 -0.4838 0.8761 0.288 Uiso 1 1 calc R . .
H21O H 0.8505 -0.4947 0.8252 0.288 Uiso 1 1 calc R . .
H21P H 0.7702 -0.4658 0.8590 0.288 Uiso 1 1 calc R . .
C219 C 0.086(2) 0.4664(13) 0.8655(10) 0.176(13) Uiso 1 1 d U . .
H21Q H 0.0450 0.4794 0.8404 0.264 Uiso 1 1 calc R . .
H21R H 0.0668 0.4961 0.8898 0.264 Uiso 1 1 calc R . .
H21S H 0.0841 0.4244 0.8759 0.264 Uiso 1 1 calc R . .
C220 C 0.1403(18) 0.1791(13) 1.0391(9) 0.154(11) Uiso 1 1 d U . .
H22D H 0.1137 0.1981 1.0670 0.231 Uiso 1 1 calc R . .
H22E H 0.1104 0.2043 1.0139 0.231 Uiso 1 1 calc R . .
H22F H 0.2038 0.1774 1.0383 0.231 Uiso 1 1 calc R . .
C221 C 0.486(2) -0.5336(15) 0.8419(9) 0.212(15) Uiso 1 1 d DU . .
H22G H 0.4743 -0.5749 0.8431 0.318 Uiso 1 1 calc R . .
H22H H 0.5089 -0.5265 0.8123 0.318 Uiso 1 1 calc R . .
H22I H 0.4304 -0.5012 0.8477 0.318 Uiso 1 1 calc R . .
C222 C 0.534(2) -0.5473(17) 0.9222(10) 0.27(2) Uiso 1 1 d DU . .
H22J H 0.5775 -0.5397 0.9428 0.409 Uiso 1 1 calc R . .
H22K H 0.5347 -0.5918 0.9236 0.409 Uiso 1 1 calc R . .
H22L H 0.4741 -0.5217 0.9306 0.409 Uiso 1 1 calc R . .
C224 C 0.041(2) 0.1226(15) 1.0395(11) 0.223(17) Uiso 1 1 d U . .
H22M H 0.0160 0.1445 1.0668 0.335 Uiso 1 1 calc R . .
H22N H 0.0321 0.0804 1.0402 0.335 Uiso 1 1 calc R . .
H22O H 0.0103 0.1459 1.0137 0.335 Uiso 1 1 calc R . .
C223 C 0.633(2) -0.5675(15) 0.8531(11) 0.212(15) Uiso 1 1 d U . .
H22P H 0.6869 -0.5691 0.8701 0.318 Uiso 1 1 calc R . .
H22Q H 0.6372 -0.5479 0.8239 0.318 Uiso 1 1 calc R . .
H22R H 0.6279 -0.6102 0.8491 0.318 Uiso 1 1 calc R . .
C226 C 0.8255(18) 0.0505(15) 0.6313(11) 0.215(16) Uiso 1 1 d DU . .
H22S H 0.8282 0.0915 0.6195 0.322 Uiso 1 1 calc R . .
H22T H 0.8722 0.0175 0.6172 0.322 Uiso 1 1 calc R . .
H22U H 0.8346 0.0490 0.6635 0.322 Uiso 1 1 calc R . .
C225 C 0.358(2) -0.1155(14) 0.9608(10) 0.187(14) Uiso 1 1 d U . .
H22V H 0.3775 -0.1613 0.9639 0.281 Uiso 1 1 calc R . .
H22W H 0.3864 -0.0967 0.9838 0.281 Uiso 1 1 calc R . .
H22X H 0.3762 -0.1031 0.9313 0.281 Uiso 1 1 calc R . .
C4A C 1.0756(17) -0.3938(12) 0.9929(8) 0.293(18) Uiso 1 1 d GDU . .
C8A C 1.080(2) -0.3453(10) 0.9621(8) 0.253(16) Uiso 1 1 d GDU . .
H8AA H 1.0264 -0.3185 0.9504 0.303 Uiso 1 1 calc R . .
C1A C 1.163(3) -0.3369(12) 0.9487(8) 0.33(2) Uiso 1 1 d GU . .
H1AA H 1.1662 -0.3045 0.9281 0.397 Uiso 1 1 calc R . .
C3A C 1.243(2) -0.3770(17) 0.9662(11) 0.37(2) Uiso 1 1 d GU . .
H3AA H 1.2991 -0.3714 0.9572 0.446 Uiso 1 1 calc R . .
C6A C 1.2389(18) -0.4255(15) 0.9970(11) 0.37(2) Uiso 1 1 d GU . .
H6AA H 1.2921 -0.4523 1.0086 0.445 Uiso 1 1 calc R . .
C10A C 1.155(2) -0.4338(10) 1.0103(8) 0.302(19) Uiso 1 1 d GDU . .
H10R H 1.1524 -0.4663 1.0309 0.362 Uiso 1 1 calc R . .
C4AA C 0.989(2) -0.412(2) 0.9981(19) 0.51(4) Uiso 1 1 d DU . .
H4A1 H 1.0019 -0.4548 1.0109 0.767 Uiso 1 1 calc R . .
H4A2 H 0.9618 -0.4114 0.9690 0.767 Uiso 1 1 calc R . .
H4A3 H 0.9489 -0.3829 1.0179 0.767 Uiso 1 1 calc R . .
O2A O 0.449(3) -0.4762(16) 0.4763(10) 0.325(16) Uiso 1 1 d DU . .
H2AA H 0.5002 -0.4968 0.4843 0.487 Uiso 1 1 calc R . .
C2A C 0.390(2) -0.462(2) 0.5153(17) 0.34(2) Uiso 1 1 d DU . .
H2A1 H 0.3352 -0.4741 0.5091 0.411 Uiso 1 1 calc R . .
H2A2 H 0.3734 -0.4160 0.5197 0.411 Uiso 1 1 calc R . .
C5A C 1.033(4) -0.468(2) 0.5167(17) 0.119(16) Uiso 0.50 1 d PDU . .
O1A O 1.088(3) -0.529(3) 0.5267(16) 0.213(19) Uiso 0.50 1 d PDU . .
C7A C 0.958(4) -0.442(2) 0.497(2) 0.128(18) Uiso 0.50 1 d PDU . .
C9A C 0.431(4) -0.495(2) 0.5595(11) 0.37(3) Uiso 1 1 d DU . .
H9A1 H 0.3857 -0.4848 0.5833 0.558 Uiso 1 1 calc R . .
H9A2 H 0.4822 -0.4802 0.5676 0.558 Uiso 1 1 calc R . .
H9A3 H 0.4496 -0.5404 0.5554 0.558 Uiso 1 1 calc R . .

loop_
_atom_site_aniso_label
_atom_site_aniso_U_11
_atom_site_aniso_U_22
_atom_site_aniso_U_33
_atom_site_aniso_U_23
_atom_site_aniso_U_13
_atom_site_aniso_U_12
Nb1 0.0242(10) 0.0482(12) 0.0375(10) 0.0009(9) -0.0055(8) -0.0079(8)
Nb2 0.0245(10) 0.0693(14) 0.0514(11) -0.0060(10) 0.0004(9) -0.0077(9)
Nb3 0.0254(10) 0.0598(13) 0.0391(10) 0.0005(9) -0.0078(8) -0.0108(9)
Nb4 0.0298(11) 0.0502(12) 0.0410(11) 0.0100(9) 0.0014(9) -0.0095(9)
Nb5 0.0290(11) 0.0516(12) 0.0370(10) 0.0072(9) -0.0033(8) -0.0097(9)
Nb6 0.0479(13) 0.0468(12) 0.0583(12) 0.0048(10) -0.0132(10) -0.0071(10)
Sr1 0.0282(11) 0.0481(12) 0.0419(11) 0.0032(9) -0.0051(9) -0.0035(9)
Sr2 0.0347(12) 0.0578(13) 0.0439(11) 0.0011(10) 0.0006(9) -0.0117(10)
Sr3 0.0327(11) 0.0526(12) 0.0510(12) 0.0040(10) -0.0104(10) -0.0102(9)
Sr4 0.0285(12) 0.0650(14) 0.0542(12) 0.0065(11) -0.0157(10) -0.0062(10)
Sr5 0.0364(12) 0.0530(13) 0.0433(11) 0.0049(10) -0.0136(9) -0.0066(10)
Sr6 0.0298(11) 0.0564(13) 0.0483(12) 0.0057(10) -0.0118(9) -0.0066(9)
Sr7 0.0620(15) 0.0640(14) 0.0602(13) 0.0172(12) -0.0124(12) -0.0084(12)
O1 0.030(4) 0.073(6) 0.030(5) -0.003(4) 0.000(4) -0.008(4)
O2 0.022(4) 0.049(3) 0.035(4) -0.001(3) -0.004(3) -0.004(3)
O3 0.031(6) 0.060(3) 0.028(5) 0.006(4) -0.001(4) -0.013(4)
O4 0.035(4) 0.056(4) 0.043(4) -0.006(3) 0.000(3) -0.005(3)
O5 0.024(4) 0.058(4) 0.039(4) -0.002(3) -0.006(3) -0.011(4)
O6 0.036(5) 0.060(6) 0.040(4) -0.001(4) -0.016(3) -0.002(4)
O7 0.039(5) 0.054(4) 0.047(4) -0.006(3) -0.009(3) -0.003(3)
O8 0.025(4) 0.055(5) 0.046(4) 0.003(4) -0.001(4) -0.005(4)
O9 0.027(3) 0.047(4) 0.035(4) -0.004(3) -0.005(3) -0.006(3)
O10 0.026(4) 0.058(4) 0.073(5) -0.005(3) -0.009(4) -0.001(3)
O11 0.050(5) 0.052(5) 0.057(6) -0.010(4) -0.017(5) -0.012(4)
O12 0.029(4) 0.053(6) 0.042(5) -0.002(5) -0.001(4) -0.011(4)
O13 0.024(5) 0.060(5) 0.054(5) -0.011(4) -0.015(4) -0.005(4)
O14 0.028(4) 0.080(6) 0.075(6) 0.005(5) 0.009(4) -0.018(5)
O15 0.031(5) 0.055(4) 0.055(5) -0.005(4) 0.005(4) -0.014(5)
O16 0.030(5) 0.072(7) 0.042(4) -0.011(4) -0.006(3) -0.005(5)
O17 0.028(4) 0.059(5) 0.079(7) -0.001(5) 0.004(4) -0.012(3)
O18 0.032(5) 0.066(4) 0.045(4) 0.005(4) -0.006(4) -0.001(5)
O19 0.026(4) 0.083(8) 0.068(5) -0.013(5) -0.003(4) -0.015(5)
O20 0.046(6) 0.062(4) 0.056(5) 0.008(4) 0.002(4) -0.017(4)
O21 0.038(4) 0.061(4) 0.040(6) -0.012(4) -0.010(4) -0.019(3)
O22 0.030(3) 0.055(4) 0.036(3) -0.002(3) -0.001(2) -0.011(3)
O23 0.082(8) 0.054(5) 0.078(5) 0.009(4) -0.005(5) -0.018(5)
O24 0.051(7) 0.052(4) 0.068(7) -0.006(5) 0.005(6) -0.012(4)
O25 0.040(7) 0.075(7) 0.037(6) 0.012(6) -0.012(5) -0.023(5)
O26 0.047(6) 0.089(8) 0.056(7) -0.015(6) 0.004(5) -0.005(5)
O27 0.042(6) 0.052(4) 0.049(5) -0.004(3) 0.003(4) -0.016(4)
O28 0.040(6) 0.102(10) 0.076(7) -0.006(7) -0.033(5) -0.005(5)
O29 0.030(4) 0.063(6) 0.048(4) 0.006(4) -0.011(3) -0.008(4)
O30 0.039(4) 0.053(3) 0.046(4) 0.003(2) -0.014(3) -0.013(3)
O31 0.059(8) 0.073(8) 0.043(4) 0.002(5) 0.010(4) -0.014(7)
O32 0.042(6) 0.087(8) 0.054(6) 0.000(6) -0.024(5) -0.003(5)
O33 0.066(8) 0.069(6) 0.048(6) 0.008(5) 0.004(6) -0.014(5)
O34 0.060(7) 0.059(5) 0.037(4) 0.006(3) -0.001(4) -0.013(5)
O35 0.060(9) 0.059(6) 0.076(7) -0.006(5) -0.007(6) -0.009(5)
O36 0.051(5) 0.052(4) 0.072(7) 0.005(5) -0.026(4) 0.005(4)
O37 0.023(6) 0.126(10) 0.079(8) -0.033(7) -0.026(6) -0.012(6)
O38 0.051(8) 0.077(8) 0.048(4) -0.010(4) -0.014(5) -0.003(6)
O39 0.032(5) 0.102(9) 0.057(7) -0.016(6) -0.017(5) -0.009(6)
O40 0.031(4) 0.090(8) 0.078(8) -0.033(7) -0.004(5) -0.001(4)
O41 0.055(8) 0.111(10) 0.049(4) 0.002(6) -0.018(5) -0.017(7)
O42 0.090(9) 0.065(6) 0.036(6) 0.008(4) -0.012(6) -0.036(6)
O43 0.111(11) 0.069(6) 0.082(7) 0.008(6) 0.000(8) -0.035(8)
O44 0.095(10) 0.079(8) 0.068(4) 0.018(5) -0.009(6) -0.039(7)
O47 0.051(6) 0.100(9) 0.116(9) 0.008(7) -0.033(6) -0.030(6)
O48 0.049(6) 0.150(11) 0.075(7) 0.048(8) -0.023(5) 0.004(6)
O58 0.075(9) 0.080(7) 0.077(7) 0.031(6) -0.034(7) -0.025(6)
C1 0.047(8) 0.127(18) 0.076(14) -0.024(12) -0.019(10) -0.004(13)
C2 0.033(12) 0.081(10) 0.064(12) -0.024(9) -0.018(9) -0.003(9)
C3 0.025(10) 0.050(9) 0.054(9) -0.003(8) -0.011(7) 0.012(8)
C4 0.036(8) 0.047(12) 0.058(9) 0.009(8) -0.003(8) -0.005(9)
C5 0.041(12) 0.069(15) 0.094(15) -0.031(12) -0.008(11) -0.001(11)
C6 0.047(9) 0.140(18) 0.121(17) 0.044(14) 0.018(12) -0.020(14)
C7 0.13(2) 0.17(2) 0.052(11) 0.027(16) -0.034(13) -0.044(19)
C8 0.035(10) 0.105(15) 0.058(11) 0.001(11) -0.010(7) -0.016(11)
C9 0.069(12) 0.091(16) 0.086(12) -0.013(12) -0.039(10) -0.012(11)
C10 0.073(17) 0.12(2) 0.038(8) -0.009(13) 0.007(11) 0.013(14)
C11 0.042(11) 0.049(12) 0.089(11) 0.005(11) -0.041(8) -0.003(10)
C12 0.104(16) 0.063(14) 0.043(7) 0.029(10) -0.018(10) -0.031(12)
C14 0.061(12) 0.18(2) 0.111(15) -0.043(16) 0.040(13) -0.028(16)
C15 0.11(2) 0.117(19) 0.060(10) 0.009(13) -0.035(14) 0.047(16)
C16 0.032(7) 0.129(16) 0.059(10) -0.007(11) -0.006(8) -0.012(12)
C17 0.055(13) 0.038(9) 0.090(13) 0.003(7) 0.003(12) -0.002(10)
C18 0.051(14) 0.084(16) 0.038(11) -0.046(11) 0.025(10) -0.012(11)
C19 0.071(13) 0.070(11) 0.104(16) -0.036(12) -0.031(11) -0.012(11)
C20 0.115(18) 0.18(2) 0.062(11) -0.029(15) -0.044(13) 0.031(17)
C21 0.085(14) 0.060(15) 0.105(17) 0.012(13) -0.056(13) -0.022(11)
C22 0.047(15) 0.15(2) 0.084(14) 0.000(14) 0.025(12) -0.033(15)
C23 0.060(11) 0.099(15) 0.066(11) -0.010(10) -0.033(9) -0.022(10)
C24 0.067(12) 0.070(6) 0.040(5) 0.004(5) 0.004(6) 0.002(10)
C25 0.068(14) 0.128(19) 0.125(18) -0.008(16) -0.062(11) 0.033(13)
C26 0.039(8) 0.114(15) 0.134(16) 0.022(15) 0.048(13) -0.022(10)
C27 0.071(15) 0.089(11) 0.069(12) -0.003(11) 0.014(11) -0.047(12)
C28 0.14(2) 0.083(18) 0.104(16) -0.037(14) -0.029(17) -0.025(16)
C29 0.055(11) 0.052(9) 0.091(13) -0.019(12) -0.027(12) -0.010(10)
C30 0.068(12) 0.072(7) 0.067(10) 0.019(6) 0.025(8) -0.016(6)
C31 0.122(18) 0.123(18) 0.063(11) -0.026(13) -0.017(12) -0.022(14)
C32 0.15(2) 0.091(15) 0.059(13) 0.021(11) 0.025(14) -0.005(15)
C33 0.052(12) 0.22(3) 0.12(2) -0.01(2) -0.006(16) -0.063(16)
C34 0.21(2) 0.16(2) 0.074(9) -0.017(15) -0.045(17) 0.003(19)
C35 0.059(14) 0.23(3) 0.096(18) 0.06(2) -0.031(13) 0.037(16)
C36 0.052(15) 0.127(19) 0.16(2) -0.016(17) 0.050(14) -0.026(10)
C37 0.12(2) 0.12(2) 0.106(18) -0.064(14) 0.024(13) 0.011(14)
C38 0.23(3) 0.076(18) 0.089(14) -0.001(14) 0.043(19) -0.061(19)
C39 0.081(17) 0.091(18) 0.17(3) 0.002(18) -0.045(16) 0.035(12)
C40 0.084(15) 0.086(13) 0.072(10) 0.040(10) -0.018(12) -0.013(12)
C41 0.035(8) 0.088(13) 0.076(11) -0.019(10) -0.002(8) -0.023(11)
C42 0.019(7) 0.18(2) 0.064(12) 0.031(14) -0.010(7) -0.028(9)
C43 0.019(9) 0.128(18) 0.107(15) 0.046(15) -0.023(8) -0.010(11)
C44 0.41(5) 0.060(19) 0.092(14) -0.042(16) 0.03(2) 0.00(2)
C45 0.062(11) 0.052(7) 0.073(9) 0.008(6) -0.001(9) -0.016(7)
C46 0.108(19) 0.110(16) 0.16(2) 0.081(16) -0.022(17) -0.039(15)
C47 0.077(19) 0.19(3) 0.135(19) -0.01(2) 0.036(15) -0.047(19)
C48 0.13(2) 0.18(3) 0.099(16) 0.075(19) -0.068(17) -0.06(2)
C50 0.20(3) 0.18(3) 0.43(5) 0.03(3) 0.12(3) -0.13(3)
C51 0.14(3) 0.20(3) 0.26(4) -0.15(2) -0.06(2) -0.04(2)
C52 0.072(11) 0.069(8) 0.106(16) -0.002(8) -0.017(13) 0.031(11)
C53 0.071(11) 0.079(9) 0.078(14) 0.006(13) -0.031(11) 0.034(10)
C54 0.16(3) 0.22(3) 0.23(3) -0.07(2) 0.15(2) 0.00(2)
C55 0.12(2) 0.12(2) 0.092(17) -0.037(14) -0.051(15) -0.028(17)
C56 0.35(4) 0.14(3) 0.16(2) -0.05(2) 0.14(3) -0.16(2)
C57 0.19(2) 0.131(19) 0.104(19) -0.060(14) 0.005(18) -0.011(17)
C58 0.08(2) 0.42(5) 0.15(2) -0.01(3) -0.02(2) 0.15(3)
C59 0.32(4) 0.32(4) 0.077(13) 0.01(2) 0.01(2) -0.23(3)
C60 0.072(15) 0.15(2) 0.063(11) -0.038(13) -0.025(9) 0.003(14)
C61 0.23(4) 0.22(3) 0.15(3) -0.10(3) 0.06(3) -0.03(3)

loop_
_atom_type_symbol
_atom_type_description
_atom_type_scat_dispersion_real
_atom_type_scat_dispersion_imag
_atom_type_scat_source
C C 0.0033 0.0016 'International Tables Vol C Tables 4.2.6.8 and 6.1.1.4'
H H 0.0000 0.0000 'International Tables Vol C Tables 4.2.6.8 and 6.1.1.4'
O O 0.0106 0.0060 'International Tables Vol C Tables 4.2.6.8 and 6.1.1.4'
Sr Sr -1.5307 3.2498 'International Tables Vol C Tables 4.2.6.8 and 6.1.1.4'
Nb Nb -2.0727 0.6215 'International Tables Vol C Tables 4.2.6.8 and 6.1.1.4'

loop_
_geom_angle_atom_site_label_1
_geom_angle_atom_site_label_2
_geom_angle_atom_site_label_3
_geom_angle
_geom_angle_site_symmetry_1
_geom_angle_site_symmetry_3
_geom_angle_publ_flag
O1 Nb1 O27 101.1(5) . . ?
O1 Nb1 O13 100.6(5) . . ?
O27 Nb1 O13 97.0(5) . . ?
O1 Nb1 O5 98.5(4) . . ?
O27 Nb1 O5 158.7(4) . . ?
O13 Nb1 O5 87.3(4) . . ?
O1 Nb1 O9 98.5(4) . . ?
O27 Nb1 O9 83.3(4) . . ?
O13 Nb1 O9 160.5(4) . . ?
O5 Nb1 O9 85.8(4) . . ?
O1 Nb1 O22 173.9(4) . . ?
O27 Nb1 O22 84.3(4) . . ?
O13 Nb1 O22 81.3(4) . . ?
O5 Nb1 O22 75.8(4) . . ?
O9 Nb1 O22 79.3(4) . . ?
O1 Nb1 Sr2 125.7(3) . . ?
O27 Nb1 Sr2 44.9(3) . . ?
O13 Nb1 Sr2 120.8(3) . . ?
O5 Nb1 Sr2 115.6(3) . . ?
O9 Nb1 Sr2 47.9(3) . . ?
O22 Nb1 Sr2 56.6(3) . . ?
O1 Nb1 Sr4 126.8(3) . . ?
O27 Nb1 Sr4 120.0(3) . . ?
O13 Nb1 Sr4 46.1(3) . . ?
O5 Nb1 Sr4 50.8(3) . . ?
O9 Nb1 Sr4 117.2(3) . . ?
O22 Nb1 Sr4 50.9(3) . . ?
Sr2 Nb1 Sr4 107.40(6) . . ?
O1 Nb1 Sr3 124.7(4) . . ?
O27 Nb1 Sr3 114.2(3) . . ?
O13 Nb1 Sr3 114.8(3) . . ?
O5 Nb1 Sr3 46.2(3) . . ?
O9 Nb1 Sr3 49.1(3) . . ?
O22 Nb1 Sr3 49.7(3) . . ?
Sr2 Nb1 Sr3 69.59(5) . . ?
Sr4 Nb1 Sr3 68.80(5) . . ?
O1 Nb1 Sr1 24.9(3) . . ?
O27 Nb1 Sr1 92.2(3) . . ?
O13 Nb1 Sr1 125.0(3) . . ?
O5 Nb1 Sr1 102.4(3) . . ?
O9 Nb1 Sr1 74.3(3) . . ?
O22 Nb1 Sr1 153.6(3) . . ?
Sr2 Nb1 Sr1 103.41(5) . . ?
Sr4 Nb1 Sr1 145.90(6) . . ?
Sr3 Nb1 Sr1 109.96(5) . . ?
O26 Nb2 O22 171.9(5) . . ?
O26 Nb2 O14 94.6(5) . . ?
O22 Nb2 O14 91.4(4) . . ?
O26 Nb2 O19 94.8(5) . . ?
O22 Nb2 O19 89.9(5) . . ?
O14 Nb2 O19 96.9(5) . . ?
O26 Nb2 O10 91.7(5) . . ?
O22 Nb2 O10 81.9(4) . . ?
O14 Nb2 O10 171.9(4) . . ?
O19 Nb2 O10 87.5(5) . . ?
O26 Nb2 O4 92.4(5) . . ?
O22 Nb2 O4 82.4(4) . . ?
O14 Nb2 O4 87.7(4) . . ?
O19 Nb2 O4 171.1(4) . . ?
O10 Nb2 O4 87.1(4) . . ?
O26 Nb2 Sr4 125.7(4) . . ?
O22 Nb2 Sr4 53.6(3) . . ?
O14 Nb2 Sr4 125.3(4) . . ?
O19 Nb2 Sr4 50.3(3) . . ?
O10 Nb2 Sr4 53.3(3) . . ?
O4 Nb2 Sr4 120.9(3) . . ?
O26 Nb2 Sr3 120.3(4) . . ?
O22 Nb2 Sr3 51.6(3) . . ?
O14 Nb2 Sr3 121.7(3) . . ?
O19 Nb2 Sr3 121.8(3) . . ?
O10 Nb2 Sr3 50.4(3) . . ?
O4 Nb2 Sr3 49.6(3) . . ?
Sr4 Nb2 Sr3 71.57(5) . . ?
O26 Nb2 Sr2 121.9(4) . . ?
O22 Nb2 Sr2 58.8(3) . . ?
O14 Nb2 Sr2 50.0(3) . . ?
O19 Nb2 Sr2 128.6(3) . . ?
O10 Nb2 Sr2 122.1(3) . . ?
O4 Nb2 Sr2 50.0(3) . . ?
Sr4 Nb2 Sr2 112.17(6) . . ?
Sr3 Nb2 Sr2 71.75(5) . . ?
O37 Nb3 O9 172.6(5) . . ?
O37 Nb3 O18 93.8(5) . . ?
O9 Nb3 O18 92.5(4) . . ?
O37 Nb3 O16 91.1(5) . . ?
O9 Nb3 O16 85.1(4) . . ?
O18 Nb3 O16 88.9(5) . . ?
O37 Nb3 O21 89.2(5) . . ?
O9 Nb3 O21 85.0(4) . . ?
O18 Nb3 O21 172.0(4) . . ?
O16 Nb3 O21 98.5(4) . . ?
O37 Nb3 O15 90.0(5) . . ?
O9 Nb3 O15 94.9(4) . . ?
O18 Nb3 O15 80.3(4) . . ?
O16 Nb3 O15 169.2(4) . . ?
O21 Nb3 O15 92.3(4) . . ?
O37 Nb3 Sr1 103.8(4) . . ?
O9 Nb3 Sr1 83.5(3) . . ?
O18 Nb3 Sr1 41.9(3) . . ?
O16 Nb3 Sr1 128.5(3) . . ?
O21 Nb3 Sr1 130.1(3) . . ?
O15 Nb3 Sr1 41.0(3) . . ?
O37 Nb3 Sr2 134.9(4) . . ?
O9 Nb3 Sr2 41.9(3) . . ?
O18 Nb3 Sr2 85.5(3) . . ?
O16 Nb3 Sr2 43.8(3) . . ?
O21 Nb3 Sr2 97.6(3) . . ?
O15 Nb3 Sr2 133.8(3) . . ?
Sr1 Nb3 Sr2 105.15(6) . . ?
O37 Nb3 Sr3 130.5(4) . . ?
O9 Nb3 Sr3 43.6(3) . . ?
O18 Nb3 Sr3 135.7(3) . . ?
O16 Nb3 Sr3 92.1(3) . . ?
O21 Nb3 Sr3 41.5(3) . . ?
O15 Nb3 Sr3 95.3(3) . . ?
Sr1 Nb3 Sr3 112.17(6) . . ?
Sr2 Nb3 Sr3 65.86(5) . . ?
O25 Nb4 O2 171.3(5) . . ?
O25 Nb4 O34 91.8(5) . . ?
O2 Nb4 O34 84.2(4) . . ?
O25 Nb4 O17 88.0(5) . . ?
O2 Nb4 O17 85.0(4) . . ?
O34 Nb4 O17 98.4(5) . . ?
O25 Nb4 O8 95.6(5) . . ?
O2 Nb4 O8 92.2(4) . . ?
O34 Nb4 O8 90.7(5) . . ?
O17 Nb4 O8 170.1(5) . . ?
O25 Nb4 O12 90.6(4) . . ?
O2 Nb4 O12 94.8(4) . . ?
O34 Nb4 O12 168.9(4) . . ?
O17 Nb4 O12 92.5(5) . . ?
O8 Nb4 O12 78.3(4) . . ?
O25 Nb4 Sr1 103.1(4) . . ?
O2 Nb4 Sr1 85.4(3) . . ?
O34 Nb4 Sr1 128.2(3) . . ?
O17 Nb4 Sr1 130.9(3) . . ?
O8 Nb4 Sr1 39.3(3) . . ?
O12 Nb4 Sr1 40.7(3) . . ?
O25 Nb4 Sr6 128.8(4) . . ?
O2 Nb4 Sr6 44.1(3) . . ?
O34 Nb4 Sr6 93.2(3) . . ?
O17 Nb4 Sr6 40.9(3) . . ?
O8 Nb4 Sr6 135.2(3) . . ?
O12 Nb4 Sr6 93.7(3) . . ?
Sr1 Nb4 Sr6 112.91(6) . . ?
O25 Nb4 Sr5 135.6(3) . . ?
O2 Nb4 Sr5 41.4(3) . . ?
O34 Nb4 Sr5 43.8(3) . . ?
O17 Nb4 Sr5 99.1(3) . . ?
O8 Nb4 Sr5 84.9(3) . . ?
O12 Nb4 Sr5 132.3(3) . . ?
Sr1 Nb4 Sr5 104.66(6) . . ?
Sr6 Nb4 Sr5 68.26(5) . . ?
O3 Nb5 O20 93.5(5) . . ?
O3 Nb5 O6 100.8(5) . . ?
O20 Nb5 O6 94.0(4) . . ?
O3 Nb5 O29 99.0(5) . . ?
O20 Nb5 O29 92.5(4) . . ?
O6 Nb5 O29 158.7(5) . . ?
O3 Nb5 O2 99.9(4) . . ?
O20 Nb5 O2 166.5(4) . . ?
O6 Nb5 O2 85.2(4) . . ?
O29 Nb5 O2 83.7(4) . . ?
O3 Nb5 O30 177.1(4) . . ?
O20 Nb5 O30 84.0(4) . . ?
O6 Nb5 O30 77.9(4) . . ?
O29 Nb5 O30 82.6(4) . . ?
O2 Nb5 O30 82.6(4) . . ?
O3 Nb5 Sr6 127.0(3) . . ?
O20 Nb5 Sr6 122.1(3) . . ?
O6 Nb5 Sr6 45.0(3) . . ?
O29 Nb5 Sr6 115.2(3) . . ?
O2 Nb5 Sr6 49.6(3) . . ?
O30 Nb5 Sr6 53.7(3) . . ?
O3 Nb5 Sr5 121.7(3) . . ?
O20 Nb5 Sr5 124.0(3) . . ?
O6 Nb5 Sr5 116.8(3) . . ?
O29 Nb5 Sr5 44.3(3) . . ?
O2 Nb5 Sr5 46.2(3) . . ?
O30 Nb5 Sr5 61.1(2) . . ?
Sr6 Nb5 Sr5 71.76(5) . . ?
O3 Nb5 Sr7 129.3(3) . . ?
O20 Nb5 Sr7 37.5(3) . . ?
O6 Nb5 Sr7 77.4(3) . . ?
O29 Nb5 Sr7 95.9(3) . . ?
O2 Nb5 Sr7 129.8(3) . . ?
O30 Nb5 Sr7 48.0(2) . . ?
Sr6 Nb5 Sr7 87.58(6) . . ?
Sr5 Nb5 Sr7 102.42(6) . . ?
O3 Nb5 Sr1 23.9(3) . . ?
O20 Nb5 Sr1 117.2(3) . . ?
O6 Nb5 Sr1 101.3(3) . . ?
O29 Nb5 Sr1 93.7(3) . . ?
O2 Nb5 Sr1 76.2(3) . . ?
O30 Nb5 Sr1 158.7(3) . . ?
Sr6 Nb5 Sr1 110.79(6) . . ?
Sr5 Nb5 Sr1 101.96(5) . . ?
Sr7 Nb5 Sr1 153.12(6) . . ?
O30 Nb6 O35 175.8(5) . . ?
O30 Nb6 O23 92.5(5) . . ?
O35 Nb6 O23 91.7(5) . . ?
O30 Nb6 O11 88.9(5) . . ?
O35 Nb6 O11 90.5(5) . . ?
O23 Nb6 O11 96.2(5) . . ?
O30 Nb6 O7 87.0(4) . . ?
O35 Nb6 O7 88.9(5) . . ?
O23 Nb6 O7 175.9(5) . . ?
O11 Nb6 O7 87.8(4) . . ?
O30 Nb6 O36 86.6(5) . . ?
O35 Nb6 O36 93.5(5) . . ?
O23 Nb6 O36 90.8(5) . . ?
O11 Nb6 O36 171.8(5) . . ?
O7 Nb6 O36 85.1(4) . . ?
O30 Nb6 Sr6 55.8(3) . . ?
O35 Nb6 Sr6 121.4(4) . . ?
O23 Nb6 Sr6 126.0(4) . . ?
O11 Nb6 Sr6 122.1(3) . . ?
O7 Nb6 Sr6 50.6(3) . . ?
O36 Nb6 Sr6 49.9(3) . . ?
O30 Nb6 Sr5 64.2(3) . . ?
O35 Nb6 Sr5 112.5(4) . . ?
O23 Nb6 Sr5 135.2(4) . . ?
O11 Nb6 Sr5 49.1(3) . . ?
O7 Nb6 Sr5 47.9(3) . . ?
O36 Nb6 Sr5 122.8(3) . . ?
Sr6 Nb6 Sr5 73.40(5) . . ?
O30 Nb6 Sr7 50.1(3) . . ?
O35 Nb6 Sr7 134.1(4) . . ?
O23 Nb6 Sr7 42.7(4) . . ?
O11 Nb6 Sr7 98.2(3) . . ?
O7 Nb6 Sr7 136.2(3) . . ?
O36 Nb6 Sr7 84.1(3) . . ?
Sr6 Nb6 Sr7 91.48(6) . . ?
Sr5 Nb6 Sr7 106.87(6) . . ?
O1 Sr1 O3 103.7(3) . . ?
O1 Sr1 O8 92.4(3) . . ?
O3 Sr1 O8 85.2(3) . . ?
O1 Sr1 O15 81.5(4) . . ?
O3 Sr1 O15 152.1(3) . . ?
O8 Sr1 O15 122.4(3) . . ?
O1 Sr1 O12 152.4(3) . . ?
O3 Sr1 O12 78.9(3) . . ?
O8 Sr1 O12 60.2(3) . . ?
O15 Sr1 O12 109.3(3) . . ?
O1 Sr1 O18 87.1(3) . . ?
O3 Sr1 O18 92.3(3) . . ?
O8 Sr1 O18 177.3(4) . . ?
O15 Sr1 O18 60.2(4) . . ?
O12 Sr1 O18 120.4(3) . . ?
O1 Sr1 C24 88.9(4) . . ?
O3 Sr1 C24 70.5(4) . . ?
O8 Sr1 C24 155.2(4) . . ?
O15 Sr1 C24 82.4(4) . . ?
O12 Sr1 C24 117.2(4) . . ?
O18 Sr1 C24 22.2(4) . . ?
O1 Sr1 C13 69.5(4) . . ?
O3 Sr1 C13 92.5(4) . . ?
O8 Sr1 C13 23.0(4) . . ?
O15 Sr1 C13 114.7(4) . . ?
O12 Sr1 C13 83.0(4) . . ?
O18 Sr1 C13 156.6(4) . . ?
C24 Sr1 C13 148.8(4) . . ?
O1 Sr1 Nb3 75.7(2) . . ?
O3 Sr1 Nb3 122.1(2) . . ?
O8 Sr1 Nb3 152.0(2) . . ?
O15 Sr1 Nb3 31.8(2) . . ?
O12 Sr1 Nb3 126.7(2) . . ?
O18 Sr1 Nb3 30.3(3) . . ?
C24 Sr1 Nb3 51.6(3) . . ?
C13 Sr1 Nb3 135.9(3) . . ?
O1 Sr1 Nb4 122.4(2) . . ?
O3 Sr1 Nb4 74.4(2) . . ?
O8 Sr1 Nb4 30.4(2) . . ?
O15 Sr1 Nb4 126.3(2) . . ?
O12 Sr1 Nb4 31.0(2) . . ?
O18 Sr1 Nb4 149.5(2) . . ?
C24 Sr1 Nb4 137.6(3) . . ?
C13 Sr1 Nb4 53.4(3) . . ?
Nb3 Sr1 Nb4 154.16(6) . . ?
O1 Sr1 Nb1 17.0(2) . . ?
O3 Sr1 Nb1 107.4(2) . . ?
O8 Sr1 Nb1 109.2(2) . . ?
O15 Sr1 Nb1 70.2(2) . . ?
O12 Sr1 Nb1 167.7(2) . . ?
O18 Sr1 Nb1 70.6(2) . . ?
C24 Sr1 Nb1 75.1(3) . . ?
C13 Sr1 Nb1 86.1(3) . . ?
Nb3 Sr1 Nb1 59.39(4) . . ?
Nb4 Sr1 Nb1 139.35(6) . . ?
O1 Sr1 Nb5 108.8(3) . . ?
O3 Sr1 Nb5 16.2(2) . . ?
O8 Sr1 Nb5 69.9(2) . . ?
O15 Sr1 Nb5 164.6(3) . . ?
O12 Sr1 Nb5 67.0(2) . . ?
O18 Sr1 Nb5 107.7(3) . . ?
C24 Sr1 Nb5 86.2(3) . . ?
C13 Sr1 Nb5 80.2(3) . . ?
Nb3 Sr1 Nb5 137.87(6) . . ?
Nb4 Sr1 Nb5 58.46(4) . . ?
Nb1 Sr1 Nb5 116.73(5) . . ?
O31 Sr2 O33 70.0(4) . . ?
O31 Sr2 O27 148.9(4) . . ?
O33 Sr2 O27 83.3(4) . . ?
O31 Sr2 O9 147.4(4) . . ?
O33 Sr2 O9 125.3(4) . . ?
O27 Sr2 O9 62.3(3) . . ?
O31 Sr2 O4 86.7(4) . . ?
O33 Sr2 O4 153.7(4) . . ?
O27 Sr2 O4 114.6(3) . . ?
O9 Sr2 O4 80.9(3) . . ?
O31 Sr2 O14 84.4(4) . . ?
O33 Sr2 O14 100.8(4) . . ?
O27 Sr2 O14 85.3(4) . . ?
O9 Sr2 O14 115.9(3) . . ?
O4 Sr2 O14 63.9(3) . . ?
O31 Sr2 O16 93.4(4) . . ?
O33 Sr2 O16 97.0(4) . . ?
O27 Sr2 O16 105.8(3) . . ?
O9 Sr2 O16 58.6(3) . . ?
O4 Sr2 O16 96.3(3) . . ?
O14 Sr2 O16 160.1(4) . . ?
O31 Sr2 O22 134.1(3) . . ?
O33 Sr2 O22 136.6(3) . . ?
O27 Sr2 O22 59.5(3) . . ?
O9 Sr2 O22 58.1(3) . . ?
O4 Sr2 O22 55.2(3) . . ?
O14 Sr2 O22 57.8(3) . . ?
O16 Sr2 O22 113.2(3) . . ?
O31 Sr2 Nb2 101.8(3) . . ?
O33 Sr2 Nb2 134.5(3) . . ?
O27 Sr2 Nb2 85.4(3) . . ?
O9 Sr2 Nb2 86.3(2) . . ?
O4 Sr2 Nb2 37.4(2) . . ?
O14 Sr2 Nb2 34.2(2) . . ?
O16 Sr2 Nb2 128.5(2) . . ?
O22 Sr2 Nb2 32.5(2) . . ?
O31 Sr2 Nb1 171.7(3) . . ?
O33 Sr2 Nb1 114.4(3) . . ?
O27 Sr2 Nb1 32.2(2) . . ?
O9 Sr2 Nb1 36.4(2) . . ?
O4 Sr2 Nb1 87.4(2) . . ?
O14 Sr2 Nb1 87.8(3) . . ?
O16 Sr2 Nb1 93.0(2) . . ?
O22 Sr2 Nb1 37.8(2) . . ?
Nb2 Sr2 Nb1 70.08(5) . . ?
O31 Sr2 Nb3 123.3(3) . . ?
O33 Sr2 Nb3 111.3(3) . . ?
O27 Sr2 Nb3 80.7(2) . . ?
O9 Sr2 Nb3 28.4(2) . . ?
O4 Sr2 Nb3 91.3(2) . . ?
O14 Sr2 Nb3 142.9(3) . . ?
O16 Sr2 Nb3 30.5(2) . . ?
O22 Sr2 Nb3 85.7(2) . . ?
Nb2 Sr2 Nb3 110.07(6) . . ?
Nb1 Sr2 Nb3 62.66(4) . . ?
O31 Sr2 Sr3 121.3(3) . . ?
O33 Sr2 Sr3 166.6(3) . . ?
O27 Sr2 Sr3 87.6(2) . . ?
O9 Sr2 Sr3 41.2(2) . . ?
O4 Sr2 Sr3 39.7(2) . . ?
O14 Sr2 Sr3 88.2(3) . . ?
O16 Sr2 Sr3 76.0(2) . . ?
O22 Sr2 Sr3 42.2(2) . . ?
Nb2 Sr2 Sr3 53.99(5) . . ?
Nb1 Sr2 Sr3 55.50(4) . . ?
Nb3 Sr2 Sr3 57.21(4) . . ?
O24 Sr3 O42 71.3(4) . . ?
O24 Sr3 O5 152.2(4) . . ?
O42 Sr3 O5 82.1(4) . . ?
O24 Sr3 O21 89.8(4) . . ?
O42 Sr3 O21 94.7(4) . . ?
O5 Sr3 O21 100.5(3) . . ?
O24 Sr3 O4 85.2(4) . . ?
O42 Sr3 O4 150.2(4) . . ?
O5 Sr3 O4 116.7(3) . . ?
O21 Sr3 O4 103.4(3) . . ?
O24 Sr3 O10 88.6(4) . . ?
O42 Sr3 O10 94.7(4) . . ?
O5 Sr3 O10 85.7(3) . . ?
O21 Sr3 O10 169.3(3) . . ?
O4 Sr3 O10 66.0(3) . . ?
O24 Sr3 O9 140.3(3) . . ?
O42 Sr3 O9 129.6(4) . . ?
O5 Sr3 O9 64.7(3) . . ?
O21 Sr3 O9 58.6(3) . . ?
O4 Sr3 O9 80.2(3) . . ?
O10 Sr3 O9 117.9(3) . . ?
O24 Sr3 O22 137.0(3) . . ?
O42 Sr3 O22 130.9(3) . . ?
O5 Sr3 O22 58.5(3) . . ?
O21 Sr3 O22 118.7(3) . . ?
O4 Sr3 O22 58.5(3) . . ?
O10 Sr3 O22 57.4(3) . . ?
O9 Sr3 O22 60.6(3) . . ?
O24 Sr3 C45 56.7(5) . . ?
O42 Sr3 C45 15.8(4) . . ?
O5 Sr3 C45 97.5(4) . . ?
O21 Sr3 C45 88.5(4) . . ?
O4 Sr3 C45 140.3(4) . . ?
O10 Sr3 C45 99.4(4) . . ?
O9 Sr3 C45 135.7(4) . . ?
O22 Sr3 C45 145.1(4) . . ?
O24 Sr3 Nb2 104.6(3) . . ?
O42 Sr3 Nb2 131.2(3) . . ?
O5 Sr3 Nb2 86.7(2) . . ?
O21 Sr3 Nb2 134.1(2) . . ?
O4 Sr3 Nb2 37.5(2) . . ?
O10 Sr3 Nb2 36.9(2) . . ?
O9 Sr3 Nb2 85.6(2) . . ?
O22 Sr3 Nb2 32.4(2) . . ?
C45 Sr3 Nb2 135.9(3) . . ?
O24 Sr3 Nb1 172.4(3) . . ?
O42 Sr3 Nb1 116.3(3) . . ?
O5 Sr3 Nb1 34.9(2) . . ?
O21 Sr3 Nb1 90.6(2) . . ?
O4 Sr3 Nb1 87.3(2) . . ?
O10 Sr3 Nb1 89.7(3) . . ?
O9 Sr3 Nb1 36.1(2) . . ?
O22 Sr3 Nb1 37.6(2) . . ?
C45 Sr3 Nb1 130.9(4) . . ?
Nb2 Sr3 Nb1 69.91(5) . . ?
O24 Sr3 Nb3 116.4(3) . . ?
O42 Sr3 Nb3 115.0(3) . . ?
O5 Sr3 Nb3 81.8(2) . . ?
O21 Sr3 Nb3 30.0(2) . . ?
O4 Sr3 Nb3 91.5(2) . . ?
O10 Sr3 Nb3 145.5(3) . . ?
O9 Sr3 Nb3 28.7(2) . . ?
O22 Sr3 Nb3 89.0(2) . . ?
C45 Sr3 Nb3 114.0(3) . . ?
Nb2 Sr3 Nb3 110.05(6) . . ?
Nb1 Sr3 Nb3 62.31(5) . . ?
O41 Sr4 O28 68.8(4) . . ?
O41 Sr4 O13 83.5(4) . . ?
O28 Sr4 O13 132.5(4) . . ?
O41 Sr4 O58 90.5(4) . . ?
O28 Sr4 O58 88.9(4) . . ?
O13 Sr4 O58 130.5(4) . . ?
O41 Sr4 O19 127.8(4) . . ?
O28 Sr4 O19 80.2(4) . . ?
O13 Sr4 O19 88.4(3) . . ?
O58 Sr4 O19 130.7(4) . . ?
O41 Sr4 O10 159.1(4) . . ?
O28 Sr4 O10 98.9(4) . . ?
O13 Sr4 O10 116.4(3) . . ?
O58 Sr4 O10 71.8(4) . . ?
O19 Sr4 O10 62.9(3) . . ?
O41 Sr4 O22 143.6(4) . . ?
O28 Sr4 O22 139.4(4) . . ?
O13 Sr4 O22 60.4(3) . . ?
O58 Sr4 O22 108.7(3) . . ?
O19 Sr4 O22 60.4(3) . . ?
O10 Sr4 O22 56.0(3) . . ?
O41 Sr4 O5 104.5(4) . . ?
O28 Sr4 O5 159.9(4) . . ?
O13 Sr4 O5 62.4(3) . . ?
O58 Sr4 O5 72.0(3) . . ?
O19 Sr4 O5 116.7(3) . . ?
O10 Sr4 O5 81.2(3) . . ?
O22 Sr4 O5 56.3(3) . . ?
O41 Sr4 Nb2 160.9(3) . . ?
O28 Sr4 Nb2 107.4(3) . . ?
O13 Sr4 Nb2 86.5(2) . . ?
O58 Sr4 Nb2 108.3(3) . . ?
O19 Sr4 Nb2 35.4(2) . . ?
O10 Sr4 Nb2 37.3(2) . . ?
O22 Sr4 Nb2 32.8(2) . . ?
O5 Sr4 Nb2 84.9(2) . . ?
O41 Sr4 Nb1 107.8(3) . . ?
O28 Sr4 Nb1 163.8(3) . . ?
O13 Sr4 Nb1 33.0(2) . . ?
O58 Sr4 Nb1 107.1(3) . . ?
O19 Sr4 Nb1 90.7(3) . . ?
O10 Sr4 Nb1 88.6(2) . . ?
O22 Sr4 Nb1 37.8(2) . . ?
O5 Sr4 Nb1 35.4(2) . . ?
Nb2 Sr4 Nb1 70.34(5) . . ?
O41 Sr4 Sr3 140.9(3) . . ?
O28 Sr4 Sr3 136.8(3) . . ?
O13 Sr4 Sr3 88.6(2) . . ?
O58 Sr4 Sr3 66.2(3) . . ?
O19 Sr4 Sr3 89.9(3) . . ?
O10 Sr4 Sr3 41.2(2) . . ?
O22 Sr4 Sr3 42.4(2) . . ?
O5 Sr4 Sr3 40.0(2) . . ?
Nb2 Sr4 Sr3 54.54(5) . . ?
Nb1 Sr4 Sr3 55.72(5) . . ?
O38 Sr5 O32 69.2(4) . . ?
O38 Sr5 O29 146.7(4) . . ?
O32 Sr5 O29 85.8(4) . . ?
O38 Sr5 O2 148.5(4) . . ?
O32 Sr5 O2 125.6(4) . . ?
O29 Sr5 O2 64.4(3) . . ?
O38 Sr5 O7 87.9(4) . . ?
O32 Sr5 O7 156.3(4) . . ?
O29 Sr5 O7 112.4(3) . . ?
O2 Sr5 O7 77.4(3) . . ?
O38 Sr5 O34 95.2(4) . . ?
O32 Sr5 O34 95.2(4) . . ?
O29 Sr5 O34 109.1(3) . . ?
O2 Sr5 O34 58.6(3) . . ?
O7 Sr5 O34 93.1(3) . . ?
O38 Sr5 O11 84.3(4) . . ?
O32 Sr5 O11 106.4(4) . . ?
O29 Sr5 O11 82.1(3) . . ?
O2 Sr5 O11 112.6(3) . . ?
O7 Sr5 O11 63.5(3) . . ?
O34 Sr5 O11 156.5(3) . . ?
O38 Sr5 O30 130.9(3) . . ?
O32 Sr5 O30 139.4(3) . . ?
O29 Sr5 O30 59.0(3) . . ?
O2 Sr5 O30 59.3(3) . . ?
O7 Sr5 O30 53.6(3) . . ?
O34 Sr5 O30 113.9(3) . . ?
O11 Sr5 O30 53.3(3) . . ?
O38 Sr5 Nb6 99.9(3) . . ?
O32 Sr5 Nb6 140.3(3) . . ?
O29 Sr5 Nb6 85.3(2) . . ?
O2 Sr5 Nb6 84.1(2) . . ?
O7 Sr5 Nb6 35.2(2) . . ?
O34 Sr5 Nb6 124.3(2) . . ?
O11 Sr5 Nb6 34.0(2) . . ?
O30 Sr5 Nb6 31.08(19) . . ?
O38 Sr5 Nb5 170.2(3) . . ?
O32 Sr5 Nb5 116.8(3) . . ?
O29 Sr5 Nb5 33.8(2) . . ?
O2 Sr5 Nb5 35.3(2) . . ?
O7 Sr5 Nb5 85.0(2) . . ?
O34 Sr5 Nb5 92.0(2) . . ?
O11 Sr5 Nb5 86.5(2) . . ?
O30 Sr5 Nb5 39.44(19) . . ?
Nb6 Sr5 Nb5 70.52(5) . . ?
O38 Sr5 Nb4 125.2(3) . . ?
O32 Sr5 Nb4 109.5(3) . . ?
O29 Sr5 Nb4 83.0(2) . . ?
O2 Sr5 Nb4 28.6(2) . . ?
O7 Sr5 Nb4 88.6(2) . . ?
O34 Sr5 Nb4 30.5(2) . . ?
O11 Sr5 Nb4 139.8(2) . . ?
O30 Sr5 Nb4 87.15(19) . . ?
Nb6 Sr5 Nb4 107.71(6) . . ?
Nb5 Sr5 Nb4 61.49(5) . . ?
O38 Sr5 Sr6 122.3(3) . . ?
O32 Sr5 Sr6 164.4(3) . . ?
O29 Sr5 Sr6 86.9(2) . . ?
O2 Sr5 Sr6 39.0(2) . . ?
O7 Sr5 Sr6 38.5(2) . . ?
O34 Sr5 Sr6 74.2(2) . . ?
O11 Sr5 Sr6 86.2(2) . . ?
O30 Sr5 Sr6 43.17(19) . . ?
Nb6 Sr5 Sr6 52.46(4) . . ?
Nb5 Sr5 Sr6 53.59(4) . . ?
Nb4 Sr5 Sr6 55.85(4) . . ?
O39 Sr6 O40 70.8(4) . . ?
O39 Sr6 O6 84.2(4) . . ?
O40 Sr6 O6 154.9(4) . . ?
O39 Sr6 O17 92.3(4) . . ?
O40 Sr6 O17 85.3(4) . . ?
O6 Sr6 O17 98.6(4) . . ?
O39 Sr6 O36 100.2(4) . . ?
O40 Sr6 O36 85.6(4) . . ?
O6 Sr6 O36 96.6(4) . . ?
O17 Sr6 O36 161.2(4) . . ?
O39 Sr6 O7 154.4(4) . . ?
O40 Sr6 O7 88.0(4) . . ?
O6 Sr6 O7 115.3(3) . . ?
O17 Sr6 O7 100.4(3) . . ?
O36 Sr6 O7 62.9(3) . . ?
O39 Sr6 O2 130.0(4) . . ?
O40 Sr6 O2 136.4(4) . . ?
O6 Sr6 O2 63.2(3) . . ?
O17 Sr6 O2 59.5(3) . . ?
O36 Sr6 O2 119.3(3) . . ?
O7 Sr6 O2 75.4(3) . . ?
O39 Sr6 O30 131.6(4) . . ?
O40 Sr6 O30 137.5(4) . . ?
O6 Sr6 O30 59.8(3) . . ?
O17 Sr6 O30 122.2(3) . . ?
O36 Sr6 O30 57.8(3) . . ?
O7 Sr6 O30 57.7(3) . . ?
O2 Sr6 O30 63.1(3) . . ?
O39 Sr6 Nb6 135.2(3) . . ?
O40 Sr6 Nb6 105.5(3) . . ?
O6 Sr6 Nb6 90.2(3) . . ?
O17 Sr6 Nb6 132.4(3) . . ?
O36 Sr6 Nb6 36.4(2) . . ?
O7 Sr6 Nb6 36.3(2) . . ?
O2 Sr6 Nb6 84.4(2) . . ?
O30 Sr6 Nb6 32.0(2) . . ?
O39 Sr6 Nb5 116.8(3) . . ?
O40 Sr6 Nb5 171.5(3) . . ?
O6 Sr6 Nb5 33.2(2) . . ?
O17 Sr6 Nb5 90.6(2) . . ?
O36 Sr6 Nb5 96.2(3) . . ?
O7 Sr6 Nb5 85.5(2) . . ?
O2 Sr6 Nb5 36.2(2) . . ?
O30 Sr6 Nb5 40.8(2) . . ?
Nb6 Sr6 Nb5 71.96(5) . . ?
O39 Sr6 Nb4 113.0(3) . . ?
O40 Sr6 Nb4 112.5(3) . . ?
O6 Sr6 Nb4 79.2(2) . . ?
O17 Sr6 Nb4 30.3(2) . . ?
O36 Sr6 Nb4 145.8(2) . . ?
O7 Sr6 Nb4 88.1(2) . . ?
O2 Sr6 Nb4 29.3(2) . . ?
O30 Sr6 Nb4 92.3(2) . . ?
Nb6 Sr6 Nb4 109.42(6) . . ?
Nb5 Sr6 Nb4 61.93(5) . . ?
O39 Sr6 Sr5 167.6(3) . . ?
O40 Sr6 Sr5 117.1(3) . . ?
O6 Sr6 Sr5 87.9(2) . . ?
O17 Sr6 Sr5 79.4(3) . . ?
O36 Sr6 Sr5 90.2(2) . . ?
O7 Sr6 Sr5 37.9(2) . . ?
O2 Sr6 Sr5 37.6(2) . . ?
O30 Sr6 Sr5 49.8(2) . . ?
Nb6 Sr6 Sr5 54.14(5) . . ?
Nb5 Sr6 Sr5 54.66(4) . . ?
Nb4 Sr6 Sr5 55.89(4) . . ?
O43 Sr7 O20 137.0(4) . . ?
O43 Sr7 O44 70.6(4) . . ?
O20 Sr7 O44 84.8(4) . . ?
O43 Sr7 O23 90.7(4) . . ?
O20 Sr7 O23 122.9(4) . . ?
O44 Sr7 O23 150.9(4) . . ?
O43 Sr7 O48 96.8(5) . . ?
O20 Sr7 O48 116.0(4) . . ?
O44 Sr7 O48 84.8(4) . . ?
O23 Sr7 O48 75.2(4) . . ?
O43 Sr7 O47 93.6(4) . . ?
O20 Sr7 O47 76.4(4) . . ?
O44 Sr7 O47 131.0(4) . . ?
O23 Sr7 O47 70.4(4) . . ?
O48 Sr7 O47 144.1(4) . . ?
O43 Sr7 O30 151.6(4) . . ?
O20 Sr7 O30 65.9(3) . . ?
O44 Sr7 O30 136.5(4) . . ?
O23 Sr7 O30 61.2(3) . . ?
O48 Sr7 O30 80.5(3) . . ?
O47 Sr7 O30 74.3(4) . . ?
O43 Sr7 C30 116.1(4) . . ?
O20 Sr7 C30 21.8(3) . . ?
O44 Sr7 C30 67.1(4) . . ?
O23 Sr7 C30 142.0(4) . . ?
O48 Sr7 C30 123.6(5) . . ?
O47 Sr7 C30 81.0(5) . . ?
O30 Sr7 C30 87.8(4) . . ?
O43 Sr7 Nb6 122.0(3) . . ?
O20 Sr7 Nb6 94.8(3) . . ?
O44 Sr7 Nb6 155.8(3) . . ?
O23 Sr7 Nb6 31.3(3) . . ?
O48 Sr7 Nb6 73.5(3) . . ?
O47 Sr7 Nb6 71.8(3) . . ?
O30 Sr7 Nb6 30.1(2) . . ?
C30 Sr7 Nb6 116.2(3) . . ?
O43 Sr7 Nb5 165.2(3) . . ?
O20 Sr7 Nb5 29.0(3) . . ?
O44 Sr7 Nb5 104.9(3) . . ?
O23 Sr7 Nb5 98.4(3) . . ?
O48 Sr7 Nb5 96.8(3) . . ?
O47 Sr7 Nb5 78.8(3) . . ?
O30 Sr7 Nb5 37.9(2) . . ?
C30 Sr7 Nb5 50.6(3) . . ?
Nb6 Sr7 Nb5 67.84(5) . . ?
Nb1 O1 Sr1 138.1(5) . . ?
Nb4 O2 Nb5 138.9(5) . . ?
Nb4 O2 Sr5 110.0(4) . . ?
Nb5 O2 Sr5 98.5(4) . . ?
Nb4 O2 Sr6 106.7(4) . . ?
Nb5 O2 Sr6 94.2(3) . . ?
Sr5 O2 Sr6 103.4(3) . . ?
Nb5 O3 Sr1 139.8(5) . . ?
C3 O4 Nb2 121.6(9) . . ?
C3 O4 Sr3 124.1(10) . . ?
Nb2 O4 Sr3 92.9(4) . . ?
C3 O4 Sr2 118.5(9) . . ?
Nb2 O4 Sr2 92.6(4) . . ?
Sr3 O4 Sr2 100.0(4) . . ?
C4 O5 Nb1 123.9(9) . . ?
C4 O5 Sr3 117.7(9) . . ?
Nb1 O5 Sr3 98.9(4) . . ?
C4 O5 Sr4 119.6(9) . . ?
Nb1 O5 Sr4 93.9(4) . . ?
Sr3 O5 Sr4 97.1(3) . . ?
C60 O6 Nb5 127.7(12) . . ?
C60 O6 Sr6 127.0(12) . . ?
Nb5 O6 Sr6 101.7(4) . . ?
C99 O7 Nb6 124.7(11) . . ?
C99 O7 Sr5 114.7(10) . . ?
Nb6 O7 Sr5 97.0(4) . . ?
C99 O7 Sr6 119.3(10) . . ?
Nb6 O7 Sr6 93.0(4) . . ?
Sr5 O7 Sr6 103.6(4) . . ?
C13 O8 Nb4 133.1(10) . . ?
C13 O8 Sr1 116.4(9) . . ?
Nb4 O8 Sr1 110.3(4) . . ?
Nb3 O9 Nb1 142.3(5) . . ?
Nb3 O9 Sr2 109.7(4) . . ?
Nb1 O9 Sr2 95.7(4) . . ?
Nb3 O9 Sr3 107.7(4) . . ?
Nb1 O9 Sr3 94.8(3) . . ?
Sr2 O9 Sr3 98.7(3) . . ?
C52 O10 Nb2 126.1(12) . . ?
C52 O10 Sr3 116.0(11) . . ?
Nb2 O10 Sr3 92.7(4) . . ?
C52 O10 Sr4 127.8(11) . . ?
Nb2 O10 Sr4 89.3(4) . . ?
Sr3 O10 Sr4 96.0(4) . . ?
C19 O11 Nb6 128.9(10) . . ?
C19 O11 Sr5 120.4(10) . . ?
Nb6 O11 Sr5 97.0(4) . . ?
C1 O12 Nb4 127.7(11) . . ?
C1 O12 Sr1 123.9(10) . . ?
Nb4 O12 Sr1 108.3(4) . . ?
C2 O13 Nb1 124.3(9) . . ?
C2 O13 Sr4 125.4(9) . . ?
Nb1 O13 Sr4 100.9(4) . . ?
C6 O14 Nb2 131.2(12) . . ?
C6 O14 Sr2 123.1(12) . . ?
Nb2 O14 Sr2 95.8(4) . . ?
C27 O15 Nb3 128.7(10) . . ?
C27 O15 Sr1 123.3(10) . . ?
Nb3 O15 Sr1 107.2(4) . . ?
C202 O16 Nb3 134.5(10) . . ?
C202 O16 Sr2 119.1(10) . . ?
Nb3 O16 Sr2 105.7(4) . . ?
C26 O17 Nb4 133.1(11) . . ?
C26 O17 Sr6 117.0(10) . . ?
Nb4 O17 Sr6 108.8(5) . . ?
C24 O18 Nb3 133.9(10) . . ?
C24 O18 Sr1 114.2(10) . . ?
Nb3 O18 Sr1 107.8(5) . . ?
C43 O19 Nb2 132.8(12) . . ?
C43 O19 Sr4 128.7(11) . . ?
Nb2 O19 Sr4 94.3(4) . . ?
C30 O20 Nb5 127.9(10) . . ?
C30 O20 Sr7 117.4(9) . . ?
Nb5 O20 Sr7 113.5(5) . . ?
C29 O21 Nb3 135.2(11) . . ?
C29 O21 Sr3 116.2(10) . . ?
Nb3 O21 Sr3 108.6(4) . . ?
Nb2 O22 Nb1 169.7(6) . . ?
Nb2 O22 Sr3 96.0(4) . . ?
Nb1 O22 Sr3 92.7(3) . . ?
Nb2 O22 Sr4 93.6(4) . . ?
Nb1 O22 Sr4 91.3(3) . . ?
Sr3 O22 Sr4 94.4(3) . . ?
Nb2 O22 Sr2 88.7(4) . . ?
Nb1 O22 Sr2 85.6(3) . . ?
Sr3 O22 Sr2 90.9(3) . . ?
Sr4 O22 Sr2 174.0(4) . . ?
C80 O23 Nb6 128.8(12) . . ?
C80 O23 Sr7 120.0(11) . . ?
Nb6 O23 Sr7 106.0(5) . . ?
C204 O24 Sr3 134.7(12) . . ?
C46 O25 Nb4 165.5(13) . . ?
C37 O26 Nb2 173.4(15) . . ?
C94 O27 Nb1 125.3(12) . . ?
C94 O27 Sr2 130.1(12) . . ?
Nb1 O27 Sr2 102.9(5) . . ?
C11 O28 Sr4 139.3(12) . . ?
C42 O29 Nb5 125.2(12) . . ?
C42 O29 Sr5 125.3(10) . . ?
Nb5 O29 Sr5 101.9(4) . . ?
Nb6 O30 Nb5 164.2(5) . . ?
Nb6 O30 Sr7 99.8(4) . . ?
Nb5 O30 Sr7 94.1(3) . . ?
Nb6 O30 Sr6 92.2(4) . . ?
Nb5 O30 Sr6 85.5(3) . . ?
Sr7 O30 Sr6 126.4(4) . . ?
Nb6 O30 Sr5 84.7(4) . . ?
Nb5 O30 Sr5 79.5(3) . . ?
Sr7 O30 Sr5 145.6(4) . . ?
Sr6 O30 Sr5 87.1(3) . . ?
C207 O31 Sr2 137.3(13) . . ?
C95 O32 Sr5 140.5(12) . . ?
C209 O33 Sr2 134.5(13) . . ?
C12 O34 Nb4 129.4(11) . . ?
C12 O34 Sr5 124.9(10) . . ?
Nb4 O34 Sr5 105.6(4) . . ?
C57 O35 Nb6 168.1(14) . . ?
C53 O36 Nb6 124.0(11) . . ?
C53 O36 Sr6 123.4(12) . . ?
Nb6 O36 Sr6 93.7(4) . . ?
C73 O37 Nb3 162.3(17) . . ?
C87 O38 Sr5 135.8(13) . . ?
C41 O39 Sr6 137.4(13) . . ?
C16 O40 Sr6 137.1(13) . . ?
C74 O41 Sr4 141.9(13) . . ?
C45 O42 Sr3 131.0(13) . . ?
C210 O43 Sr7 137.1(15) . . ?
C91 O44 Sr7 136.5(15) . . ?
C86 O47 Sr7 135.6(13) . . ?
C211 O48 Sr7 133.9(14) . . ?
C103 O58 Sr4 123.4(12) . . ?
C55 C1 O12 114.8(18) . . ?
O13 C2 C92 105.4(15) . . ?
O4 C3 C5 106.4(13) . . ?
O5 C4 C10 113.2(15) . . ?
C50 C6 O14 110.5(19) . . ?
C41 C8 C16 127.8(19) . . ?
C74 C9 C11 136(2) . . ?
O28 C11 C9 118.3(16) . . ?
O28 C11 C64 119(2) . . ?
C9 C11 C64 122.7(19) . . ?
O34 C12 C7 116.2(17) . . ?
O8 C13 C15 107.0(15) . . ?
O8 C13 Sr1 40.6(7) . . ?
C15 C13 Sr1 111.6(12) . . ?
C78 C14 C77 105(3) . . ?
C78 C14 C16 111(2) . . ?
C77 C14 C16 111(2) . . ?
C78 C14 C96 110.1(14) . . ?
C77 C14 C96 107(3) . . ?
C16 C14 C96 113(2) . . ?
O40 C16 C8 121.2(19) . . ?
O40 C16 C14 118.7(19) . . ?
C8 C16 C14 120(2) . . ?
C45 C17 C204 125.7(19) . . ?
O11 C19 C21 109.3(15) . . ?
C69 C20 C75 116(2) . . ?
C69 C20 C61 109(2) . . ?
C75 C20 C61 108(2) . . ?
C69 C20 C74 106(2) . . ?
C75 C20 C74 111(3) . . ?
C61 C20 C74 107(3) . . ?
C87 C23 C95 125(2) . . ?
O18 C24 C72 111.1(17) . . ?
O18 C24 Sr1 43.7(7) . . ?
C72 C24 Sr1 111.6(13) . . ?
C58 C25 C90 115(3) . . ?
C58 C25 C105 105(3) . . ?
C90 C25 C105 111(2) . . ?
C58 C25 C95 116(2) . . ?
C90 C25 C95 110(3) . . ?
C105 C25 C95 98(2) . . ?
C47 C26 O17 103.1(16) . . ?
C22 C27 O15 117.9(17) . . ?
O21 C29 C28 115.6(18) . . ?
O20 C30 C36 112.9(17) . . ?
O20 C30 Sr7 40.8(7) . . ?
C36 C30 Sr7 85.3(12) . . ?
C65 C31 C87 114(2) . . ?
C65 C31 C68 109(3) . . ?
C87 C31 C68 109(2) . . ?
C65 C31 C71 111(2) . . ?
C87 C31 C71 120(2) . . ?
C68 C31 C71 92(2) . . ?
C44 C32 C38 106(2) . . ?
C44 C32 C225 99(2) . . ?
C38 C32 C225 110(2) . . ?
C44 C32 C209 111(2) . . ?
C38 C32 C209 121(2) . . ?
C225 C32 C209 107(2) . . ?
C70 C34 C98 108.4(14) . . ?
C70 C34 C91 112(2) . . ?
C98 C34 C91 113(2) . . ?
C70 C34 C63 106.0(13) . . ?
C98 C34 C63 106.9(14) . . ?
C91 C34 C63 109(2) . . ?
C54 C37 O26 119(2) . . ?
C210 C40 C91 136(2) . . ?
O39 C41 C8 125.1(19) . . ?
O39 C41 C89 115(2) . . ?
C8 C41 C89 119(2) . . ?
C33 C42 O29 117(2) . . ?
C79 C43 O19 112(2) . . ?
O42 C45 C17 128(2) . . ?
O42 C45 C62 118(2) . . ?
C17 C45 C62 114(2) . . ?
O42 C45 Sr3 33.2(9) . . ?
C17 C45 Sr3 96.8(13) . . ?
C62 C45 Sr3 144.8(16) . . ?
C226 C46 O25 115(2) . . ?
C39 C52 O10 116(2) . . ?
O36 C53 C35 115.0(18) . . ?
C88 C57 O35 114(2) . . ?
C102 C60 O6 123(2) . . ?
C56 C62 C59 117(3) . . ?
C56 C62 C45 125(2) . . ?
C59 C62 C45 112(2) . . ?
C56 C62 C82 99(3) . . ?
C59 C62 C82 89(2) . . ?
C45 C62 C82 107(2) . . ?
C97 C64 C76 110.0(14) . . ?
C97 C64 C100 110.7(14) . . ?
C76 C64 C100 106.9(13) . . ?
C97 C64 C11 104(2) . . ?
C76 C64 C11 108(2) . . ?
C100 C64 C11 117(2) . . ?
C67 C73 O37 121(3) . . ?
C9 C74 O41 115(2) . . ?
C9 C74 C20 129(3) . . ?
O41 C74 C20 116(2) . . ?
C83 C80 O23 96.9(19) . . ?
C66 C86 O47 112(2) . . ?
O38 C87 C23 127(2) . . ?
O38 C87 C31 116(2) . . ?
C23 C87 C31 117(2) . . ?
C51 C89 C81 100(2) . . ?
C51 C89 C84 108(2) . . ?
C81 C89 C84 111(2) . . ?
C51 C89 C41 108(2) . . ?
C81 C89 C41 110(2) . . ?
C84 C89 C41 118(2) . . ?
O44 C91 C40 118(2) . . ?
O44 C91 C34 117(2) . . ?
C40 C91 C34 124(3) . . ?
C93 C94 O27 107(2) . . ?
O32 C95 C23 121.6(18) . . ?
O32 C95 C25 115.0(19) . . ?
C23 C95 C25 122(2) . . ?
O7 C99 C18 114.2(15) . . ?
C101 C103 O58 92(2) . . ?
C207 C201 C209 127(2) . . ?
C48 C202 O16 113.5(17) . . ?
C219 C203 C214 112(2) . . ?
C219 C203 C204 107(2) . . ?
C214 C203 C204 124(2) . . ?
C219 C203 C213 97.4(19) . . ?
C214 C203 C213 103(2) . . ?
C204 C203 C213 110.3(18) . . ?
O24 C204 C17 124.9(18) . . ?
O24 C204 C203 117.4(17) . . ?
C17 C204 C203 117.5(19) . . ?
C222 C205 C223 122(3) . . ?
C222 C205 C221 115(3) . . ?
C223 C205 C221 97(3) . . ?
C222 C205 C210 115(3) . . ?
C223 C205 C210 102(2) . . ?
C221 C205 C210 102(2) . . ?
O31 C207 C201 126(2) . . ?
O31 C207 C208 115.6(19) . . ?
C201 C207 C208 119(2) . . ?
C220 C208 C224 108(3) . . ?
C220 C208 C215 106(3) . . ?
C224 C208 C215 106(2) . . ?
C220 C208 C207 115(2) . . ?
C224 C208 C207 109(2) . . ?
C215 C208 C207 113(2) . . ?
O33 C209 C201 125(2) . . ?
O33 C209 C32 112.9(19) . . ?
C201 C209 C32 122(2) . . ?
O43 C210 C40 121(2) . . ?
O43 C210 C205 117(2) . . ?
C40 C210 C205 121(2) . . ?
C217 C211 O48 105(2) . . ?
C8A C4A C10A 120.0 . . ?
C8A C4A C4AA 119.1(8) . . ?
C10A C4A C4AA 119.2(8) . . ?
C1A C8A C4A 120.0 . . ?
C8A C1A C3A 120.0 . . ?
C1A C3A C6A 120.0 . . ?
C10A C6A C3A 120.0 . . ?
C6A C10A C4A 120.0 . . ?
O2A C2A C9A 115(2) . . ?
C5A C5A C7A 64(3) 2_746 . ?
C5A C5A O1A 76(3) 2_746 . ?
C7A C5A O1A 140(3) . . ?
C5A C5A C7A 35.4(10) 2_746 2_746 ?
C7A C5A C7A 99(3) . 2_746 ?
O1A C5A C7A 41(3) . 2_746 ?
C5A O1A C7A 95(4) . 2_746 ?
C5A C7A C5A 81(3) . 2_746 ?
C5A C7A O1A 125(5) . 2_746 ?
C5A C7A O1A 45(2) 2_746 2_746 ?

loop_
_geom_bond_atom_site_label_1
_geom_bond_atom_site_label_2
_geom_bond_distance
_geom_bond_site_symmetry_2
_geom_bond_publ_flag
Nb1 O1 1.727(10) . ?
Nb1 O27 1.934(10) . ?
Nb1 O13 1.968(10) . ?
Nb1 O5 2.061(10) . ?
Nb1 O9 2.108(10) . ?
Nb1 O22 2.175(10) . ?
Nb1 Sr2 3.537(2) . ?
Nb1 Sr4 3.552(2) . ?
Nb1 Sr3 3.562(2) . ?
Nb1 Sr1 3.936(2) . ?
Nb2 O26 1.868(12) . ?
Nb2 O22 1.859(10) . ?
Nb2 O14 1.957(11) . ?
Nb2 O19 1.988(11) . ?
Nb2 O10 2.076(12) . ?
Nb2 O4 2.104(11) . ?
Nb2 Sr4 3.422(3) . ?
Nb2 Sr3 3.450(2) . ?
Nb2 Sr2 3.462(3) . ?
Nb3 O37 1.860(12) . ?
Nb3 O9 1.881(10) . ?
Nb3 O18 1.945(11) . ?
Nb3 O16 1.961(11) . ?
Nb3 O21 1.966(11) . ?
Nb3 O15 2.023(10) . ?
Nb3 Sr1 3.672(2) . ?
Nb3 Sr2 3.720(2) . ?
Nb3 Sr3 3.732(2) . ?
Nb4 O25 1.820(11) . ?
Nb4 O2 1.898(10) . ?
Nb4 O34 1.963(11) . ?
Nb4 O17 1.980(11) . ?
Nb4 O8 1.989(10) . ?
Nb4 O12 1.997(10) . ?
Nb4 Sr1 3.684(2) . ?
Nb4 Sr6 3.720(2) . ?
Nb4 Sr5 3.722(3) . ?
Nb5 O3 1.715(10) . ?
Nb5 O20 1.989(11) . ?
Nb5 O6 1.981(10) . ?
Nb5 O29 2.041(10) . ?
Nb5 O2 2.093(10) . ?
Nb5 O30 2.317(11) . ?
Nb5 Sr6 3.538(2) . ?
Nb5 Sr5 3.586(2) . ?
Nb5 Sr7 3.759(3) . ?
Nb5 Sr1 3.954(3) . ?
Nb6 O30 1.831(11) . ?
Nb6 O35 1.833(12) . ?
Nb6 O23 1.943(12) . ?
Nb6 O11 1.987(11) . ?
Nb6 O7 2.049(11) . ?
Nb6 O36 2.054(11) . ?
Nb6 Sr6 3.454(3) . ?
Nb6 Sr5 3.531(2) . ?
Nb6 Sr7 3.598(3) . ?
Sr1 O1 2.478(10) . ?
Sr1 O3 2.485(10) . ?
Sr1 O8 2.487(10) . ?
Sr1 O15 2.524(11) . ?
Sr1 O12 2.532(10) . ?
Sr1 O18 2.575(11) . ?
Sr1 C24 3.402(17) . ?
Sr1 C13 3.424(18) . ?
Sr2 O31 2.437(11) . ?
Sr2 O33 2.449(12) . ?
Sr2 O27 2.559(11) . ?
Sr2 O9 2.637(10) . ?
Sr2 O4 2.656(11) . ?
Sr2 O14 2.665(11) . ?
Sr2 O16 2.675(11) . ?
Sr2 O22 2.962(10) . ?
Sr2 Sr3 4.051(3) . ?
Sr3 O24 2.455(12) . ?
Sr3 O42 2.487(11) . ?
Sr3 O5 2.603(10) . ?
Sr3 O21 2.607(11) . ?
Sr3 O4 2.630(10) . ?
Sr3 O10 2.661(11) . ?
Sr3 O9 2.701(10) . ?
Sr3 O22 2.719(10) . ?
Sr3 C45 3.43(2) . ?
Sr4 O41 2.435(12) . ?
Sr4 O28 2.443(12) . ?
Sr4 O13 2.607(11) . ?
Sr4 O58 2.595(12) . ?
Sr4 O19 2.640(11) . ?
Sr4 O10 2.745(12) . ?
Sr4 O22 2.758(10) . ?
Sr4 O5 2.758(10) . ?
Sr5 O38 2.411(11) . ?
Sr5 O32 2.428(11) . ?
Sr5 O29 2.558(11) . ?
Sr5 O2 2.617(10) . ?
Sr5 O7 2.637(11) . ?
Sr5 O34 2.677(11) . ?
Sr5 O11 2.687(11) . ?
Sr5 O30 3.192(10) . ?
Sr5 Sr6 4.175(2) . ?
Sr6 O39 2.408(12) . ?
Sr6 O40 2.466(12) . ?
Sr6 O6 2.556(11) . ?
Sr6 O17 2.574(11) . ?
Sr6 O36 2.648(11) . ?
Sr6 O7 2.674(11) . ?
Sr6 O2 2.701(10) . ?
Sr6 O30 2.860(10) . ?
Sr7 O43 2.453(13) . ?
Sr7 O20 2.494(11) . ?
Sr7 O44 2.523(13) . ?
Sr7 O23 2.539(12) . ?
Sr7 O48 2.530(13) . ?
Sr7 O47 2.597(13) . ?
Sr7 O30 2.801(10) . ?
Sr7 C30 3.391(19) . ?
O4 C3 1.433(17) . ?
O5 C4 1.446(16) . ?
O6 C60 1.341(19) . ?
O7 C99 1.393(18) . ?
O8 C13 1.495(19) . ?
O10 C52 1.414(19) . ?
O11 C19 1.407(18) . ?
O12 C1 1.442(19) . ?
O13 C2 1.446(17) . ?
O14 C6 1.423(19) . ?
O15 C27 1.403(17) . ?
O16 C202 1.469(19) . ?
O17 C26 1.502(19) . ?
O18 C24 1.406(17) . ?
O19 C43 1.405(18) . ?
O20 C30 1.421(18) . ?
O21 C29 1.407(17) . ?
O23 C80 1.55(2) . ?
O24 C204 1.243(18) . ?
O25 C46 1.41(2) . ?
O26 C37 1.39(2) . ?
O27 C94 1.51(2) . ?
O28 C11 1.266(19) . ?
O29 C42 1.387(19) . ?
O31 C207 1.234(19) . ?
O32 C95 1.25(2) . ?
O33 C209 1.30(2) . ?
O34 C12 1.415(17) . ?
O35 C57 1.465(15) . ?
O36 C53 1.456(18) . ?
O37 C73 1.31(3) . ?
O38 C87 1.28(2) . ?
O39 C41 1.247(19) . ?
O40 C16 1.28(2) . ?
O41 C74 1.32(2) . ?
O42 C45 1.234(19) . ?
O43 C210 1.24(2) . ?
O44 C91 1.27(2) . ?
O47 C86 1.46(2) . ?
O48 C211 1.47(3) . ?
O58 C103 1.57(3) . ?
C1 C55 1.38(2) . ?
C2 C92 1.55(2) . ?
C3 C5 1.52(2) . ?
C4 C10 1.45(2) . ?
C6 C50 1.486(11) . ?
C7 C12 1.45(2) . ?
C8 C41 1.38(2) . ?
C8 C16 1.41(2) . ?
C9 C74 1.31(3) . ?
C9 C11 1.42(2) . ?
C11 C64 1.524(11) . ?
C13 C15 1.49(2) . ?
C14 C78 1.496(11) . ?
C14 C77 1.37(3) . ?
C14 C16 1.50(3) . ?
C14 C96 1.500(14) . ?
C17 C45 1.35(2) . ?
C17 C204 1.41(2) . ?
C18 C99 1.44(2) . ?
C19 C21 1.530(11) . ?
C20 C69 1.41(3) . ?
C20 C75 1.42(3) . ?
C20 C61 1.51(4) . ?
C20 C74 1.512(13) . ?
C22 C27 1.41(2) . ?
C23 C87 1.35(2) . ?
C23 C95 1.38(2) . ?
C24 C72 1.49(2) . ?
C25 C58 1.43(3) . ?
C25 C90 1.45(4) . ?
C25 C105 1.55(3) . ?
C25 C95 1.523(13) . ?
C26 C47 1.489(11) . ?
C28 C29 1.47(2) . ?
C30 C36 1.42(2) . ?
C31 C65 1.40(3) . ?
C31 C87 1.48(3) . ?
C31 C68 1.54(3) . ?
C31 C71 1.515(14) . ?
C32 C44 1.44(3) . ?
C32 C38 1.47(2) . ?
C32 C225 1.51(3) . ?
C32 C209 1.516(13) . ?
C33 C42 1.36(2) . ?
C34 C70 1.520(11) . ?
C34 C98 1.518(11) . ?
C34 C91 1.50(3) . ?
C34 C63 1.531(11) . ?
C35 C53 1.46(2) . ?
C37 C54 1.491(11) . ?
C39 C52 1.40(2) . ?
C40 C210 1.38(3) . ?
C40 C91 1.36(3) . ?
C41 C89 1.511(13) . ?
C43 C79 1.489(11) . ?
C45 C62 1.51(3) . ?
C46 C226 1.487(11) . ?
C48 C202 1.39(2) . ?
C51 C89 1.45(3) . ?
C56 C62 1.39(3) . ?
C57 C88 1.483(12) . ?
C59 C62 1.47(3) . ?
C60 C102 1.479(11) . ?
C62 C82 1.50(3) . ?
C64 C97 1.503(11) . ?
C64 C76 1.519(11) . ?
C64 C100 1.522(11) . ?
C66 C86 1.39(3) . ?
C67 C73 1.495(10) . ?
C80 C83 1.50(3) . ?
C81 C89 1.49(3) . ?
C84 C89 1.52(3) . ?
C93 C94 1.39(3) . ?
C101 C103 1.42(3) . ?
C201 C207 1.34(2) . ?
C201 C209 1.34(2) . ?
C203 C219 1.41(3) . ?
C203 C214 1.46(3) . ?
C203 C204 1.48(2) . ?
C203 C213 1.56(3) . ?
C205 C222 1.42(3) . ?
C205 C223 1.43(3) . ?
C205 C221 1.51(3) . ?
C205 C210 1.61(3) . ?
C207 C208 1.53(3) . ?
C208 C220 1.37(3) . ?
C208 C224 1.35(3) . ?
C208 C215 1.40(3) . ?
C211 C217 1.496(11) . ?
C4A C8A 1.3900 . ?
C4A C10A 1.3900 . ?
C4A C4AA 1.481(13) . ?
C8A C1A 1.3900 . ?
C1A C3A 1.3900 . ?
C3A C6A 1.3900 . ?
C6A C10A 1.3900 . ?
O2A C2A 1.435(19) . ?
C2A C9A 1.530(19) . ?
C5A C5A 2.17(7) 2_746 ?
C5A C7A 1.272(18) . ?
C5A O1A 1.392(18) . ?
C5A C7A 1.98(6) 2_746 ?
O1A C7A 1.29(5) 2_746 ?
C7A C5A 1.98(6) 2_746 ?
C7A O1A 1.29(5) 2_746 ?
